data_7705312
loop_
_publ_author_name
'Tretiakov, Serhii'
'Damen, Johannes A. M.'
'Lutz, Martin'
'Moret, Marc-Etienne'

_publ_section_title
;
 A dianionic C<sub>3</sub>-symmetric scorpionate: synthesis and
 coordination chemistry.
;
_journal_issue 39
_journal_name_full 'Dalton transactions (Cambridge, England : 2003)'
_journal_page_first 13549
_journal_page_last 13556
_journal_paper_doi 10.1039/d0dt02601h
_journal_volume 49
_journal_year 2020
_chemical_formula_moiety 'C56 H48 K4 N6 P2, 0.5(C2 H3 N)'
_chemical_formula_sum 'C57 H49.5 K4 N6.5 P2'
_chemical_formula_weight 1043.87
_space_group_crystal_system monoclinic
_space_group_IT_number 9
_space_group_name_Hall 'C -2yc'
_space_group_name_H-M_alt 'C 1 c 1'
_atom_sites_solution_hydrogens geom
_atom_sites_solution_primary dual
_atom_sites_solution_secondary difmap
_audit_creation_method SHELXL-2016/6
_audit_update_record
;
2020-06-19 deposited with the CCDC.	2020-08-28 downloaded from the CCDC.
;
_cell_angle_alpha 90
_cell_angle_beta 95.794(2)
_cell_angle_gamma 90
_cell_formula_units_Z 8
_cell_length_a 20.0632(12)
_cell_length_b 12.0672(10)
_cell_length_c 42.305(4)
_cell_measurement_reflns_used 8927
_cell_measurement_temperature 150(2)
_cell_measurement_theta_max 24.68
_cell_measurement_theta_min 1.94
_cell_volume 10190.0(14)
_computing_cell_refinement Peakref
_computing_data_collection Apex3
_computing_data_reduction 'Eval15, TWINABS-2012/1'
_computing_structure_refinement 'SHELXL-2016/6 (Sheldrick, 2016)'
_computing_structure_solution SHELXT
_diffrn_ambient_temperature 150(2)
_diffrn_measured_fraction_theta_full 0.993
_diffrn_measured_fraction_theta_max 0.973
_diffrn_measurement_device_type 'Bruker Kappa ApexII'
_diffrn_measurement_method '\f and \w scans'
_diffrn_radiation_type MoK\a
_diffrn_radiation_wavelength 0.71073
_diffrn_reflns_av_R_equivalents 0.0318
_diffrn_reflns_av_unetI/netI 0.0281
_diffrn_reflns_Laue_measured_fraction_full 0.993
_diffrn_reflns_Laue_measured_fraction_max 0.973
_diffrn_reflns_limit_h_max 26
_diffrn_reflns_limit_h_min -26
_diffrn_reflns_limit_k_max 15
_diffrn_reflns_limit_k_min -15
_diffrn_reflns_limit_l_max 54
_diffrn_reflns_limit_l_min -55
_diffrn_reflns_number 102232
_diffrn_reflns_point_group_measured_fraction_full 0.973
_diffrn_reflns_point_group_measured_fraction_max 0.944
_diffrn_reflns_theta_full 25.242
_diffrn_reflns_theta_max 27.686
_diffrn_reflns_theta_min 1.935
_diffrn_source 'sealed tube'
_exptl_absorpt_coefficient_mu 0.458
_exptl_absorpt_correction_T_max 0.7456
_exptl_absorpt_correction_T_min 0.6790
_exptl_absorpt_correction_type multi-scan
_exptl_absorpt_process_details TWINABS-2012/1
_exptl_crystal_colour colourless
_exptl_crystal_density_diffrn 1.361
_exptl_crystal_description block
_exptl_crystal_F_000 4344
_exptl_crystal_size_max 0.51
_exptl_crystal_size_mid 0.45
_exptl_crystal_size_min 0.16
_refine_diff_density_max 0.492
_refine_diff_density_min -0.291
_refine_diff_density_rms 0.046
_refine_ls_abs_structure_details
;
 Flack x determined using 9604 quotients [(I+)-(I-)]/[(I+)+(I-)]
 (Parsons, Flack and Wagner, Acta Cryst. B69 (2013) 249-259).
;
_refine_ls_abs_structure_Flack 0.335(9)
_refine_ls_extinction_method none
_refine_ls_goodness_of_fit_ref 1.034
_refine_ls_hydrogen_treatment constr
_refine_ls_matrix_type full
_refine_ls_number_parameters 1270
_refine_ls_number_reflns 22187
_refine_ls_number_restraints 2
_refine_ls_restrained_S_all 1.034
_refine_ls_R_factor_all 0.0342
_refine_ls_R_factor_gt 0.0326
_refine_ls_shift/su_max 0.002
_refine_ls_shift/su_mean 0.000
_refine_ls_structure_factor_coef Fsqd
_refine_ls_weighting_details 'w=1/[\s^2^(Fo^2^)+(0.0498P)^2^+5.3544P] where P=(Fo^2^+2Fc^2^)/3'
_refine_ls_weighting_scheme calc
_refine_ls_wR_factor_gt 0.0827
_refine_ls_wR_factor_ref 0.0835
_reflns_Friedel_coverage 0.941
_reflns_Friedel_fraction_full 0.953
_reflns_Friedel_fraction_max 0.916
_reflns_number_gt 21465
_reflns_number_total 22187
_reflns_threshold_expression 'I > 2\s(I)'
_cod_data_source_file d0dt02601h2.cif
_cod_data_source_block l0897a
_cod_depositor_comments 'Adding full bibliography for 7705312--7705317.cif.'
_cod_original_sg_symbol_H-M 'C c'
_cod_original_formula_sum 'C57 H49.50 K4 N6.50 P2'
_cod_database_code 7705312
_shelx_shelxl_version_number 2016/6
_shelx_space_group_comment
;
The symmetry employed for this shelxl refinement is uniquely defined
by the following loop, which should always be used as a source of
symmetry information in preference to the above space-group names.
They are only intended as comments.
;

loop_
_space_group_symop_operation_xyz
'x, y, z'
'x, -y, z+1/2'
'x+1/2, y+1/2, z'
'x+1/2, -y+1/2, z+1/2'

loop_
_atom_site_label
_atom_site_type_symbol
_atom_site_fract_x
_atom_site_fract_y
_atom_site_fract_z
_atom_site_U_iso_or_equiv
_atom_site_adp_type
_atom_site_occupancy
_atom_site_site_symmetry_order
_atom_site_calc_flag
_atom_site_refinement_flags_posn
_atom_site_refinement_flags_adp
_atom_site_refinement_flags_occupancy
_atom_site_disorder_assembly
_atom_site_disorder_group
K1 K 0.46055(5) 1.21834(8) 0.34809(2) 0.0354(2) Uani 1 1 d . . . . .
K2 K 0.40006(5) 0.90488(8) 0.39294(2) 0.0328(2) Uani 1 1 d . . . . .
K3 K 0.21931(5) 0.99641(8) 0.39553(2) 0.0351(2) Uani 1 1 d . . . . .
K4 K 0.15432(5) 0.64544(8) 0.35929(2) 0.0325(2) Uani 1 1 d . . . . .
P1 P 0.54980(5) 1.10789(8) 0.43500(2) 0.0229(2) Uani 1 1 d . . . . .
N11 N 0.56602(18) 1.2753(3) 0.39352(8) 0.0258(7) Uani 1 1 d . . . . .
N21 N 0.50966(18) 1.0217(3) 0.37786(8) 0.0269(7) Uani 1 1 d . . . . .
N31 N 0.43893(19) 1.0042(3) 0.45070(9) 0.0295(8) Uani 1 1 d . . . . .
C1 C 0.5990(2) 1.0593(4) 0.47044(11) 0.0350(10) Uani 1 1 d . . . . .
H1A H 0.589250 0.980878 0.473807 0.053 Uiso 1 1 calc R U . . .
H1B H 0.587698 1.102531 0.488777 0.053 Uiso 1 1 calc R U . . .
H1C H 0.646747 1.068246 0.467959 0.053 Uiso 1 1 calc R U . . .
C11 C 0.5725(2) 1.2457(3) 0.42553(10) 0.0243(8) Uani 1 1 d . . . . .
C21 C 0.5841(2) 1.3340(3) 0.44639(10) 0.0262(8) Uani 1 1 d . . . . .
C31 C 0.5831(2) 1.4290(3) 0.42620(10) 0.0261(8) Uani 1 1 d . . . . .
C41 C 0.5863(2) 1.5439(4) 0.43148(12) 0.0358(10) Uani 1 1 d . . . . .
H41 H 0.592117 1.572356 0.452518 0.043 Uiso 1 1 calc R U . . .
C51 C 0.5810(2) 1.6150(4) 0.40578(14) 0.0399(11) Uani 1 1 d . . . . .
H51 H 0.582564 1.692704 0.409310 0.048 Uiso 1 1 calc R U . . .
C61 C 0.5732(2) 1.5745(4) 0.37457(13) 0.0415(11) Uani 1 1 d . . . . .
H61 H 0.570926 1.625429 0.357376 0.050 Uiso 1 1 calc R U . . .
C71 C 0.5686(3) 1.4617(4) 0.36817(12) 0.0362(10) Uani 1 1 d . . . . .
H71 H 0.563057 1.435186 0.346930 0.043 Uiso 1 1 calc R U . . .
C81 C 0.5725(2) 1.3871(3) 0.39433(11) 0.0281(8) Uani 1 1 d . . . . .
C91 C 0.5924(3) 1.3361(4) 0.48212(11) 0.0389(11) Uani 1 1 d . . . . .
H91A H 0.552592 1.303957 0.490220 0.058 Uiso 1 1 calc R U . . .
H91B H 0.597941 1.412849 0.489493 0.058 Uiso 1 1 calc R U . . .
H91C H 0.632014 1.292876 0.489931 0.058 Uiso 1 1 calc R U . . .
C101 C 0.5601(2) 1.0177(3) 0.40245(9) 0.0226(7) Uani 1 1 d . . . . .
C111 C 0.6134(2) 0.9484(3) 0.39631(10) 0.0283(8) Uani 1 1 d . . . . .
C121 C 0.5942(2) 0.9053(3) 0.36530(10) 0.0267(8) Uani 1 1 d . . . . .
C131 C 0.6251(3) 0.8349(3) 0.34422(12) 0.0359(10) Uani 1 1 d . . . . .
H131 H 0.668742 0.805963 0.349823 0.043 Uiso 1 1 calc R U . . .
C141 C 0.5902(3) 0.8096(4) 0.31539(12) 0.0398(11) Uani 1 1 d . . . . .
H141 H 0.610793 0.764345 0.300796 0.048 Uiso 1 1 calc R U . . .
C151 C 0.5243(3) 0.8493(4) 0.30692(11) 0.0369(10) Uani 1 1 d . . . . .
H151 H 0.500596 0.826038 0.287483 0.044 Uiso 1 1 calc R U . . .
C161 C 0.4945(2) 0.9203(4) 0.32624(11) 0.0327(9) Uani 1 1 d . . . . .
H161 H 0.450929 0.948504 0.320119 0.039 Uiso 1 1 calc R U . . .
C171 C 0.5298(2) 0.9513(3) 0.35556(10) 0.0263(8) Uani 1 1 d . . . . .
C181 C 0.6773(3) 0.9185(4) 0.41627(13) 0.0399(11) Uani 1 1 d . . . . .
H18A H 0.708646 0.980814 0.416583 0.060 Uiso 1 1 calc R U . . .
H18B H 0.697333 0.853216 0.407222 0.060 Uiso 1 1 calc R U . . .
H18C H 0.667398 0.902029 0.438001 0.060 Uiso 1 1 calc R U . . .
C191 C 0.4637(2) 1.1058(3) 0.44237(9) 0.0255(8) Uani 1 1 d . . . . .
C201 C 0.4177(2) 1.1927(4) 0.44214(10) 0.0300(9) Uani 1 1 d . . . . .
C211 C 0.3594(2) 1.1408(4) 0.45126(11) 0.0323(9) Uani 1 1 d . . . . .
C221 C 0.2948(2) 1.1817(5) 0.45664(13) 0.0448(12) Uani 1 1 d . . . . .
H221 H 0.284282 1.258069 0.453974 0.054 Uiso 1 1 calc R U . . .
C231 C 0.2480(3) 1.1082(6) 0.46575(14) 0.0528(15) Uani 1 1 d . . . . .
H231 H 0.204827 1.134441 0.469379 0.063 Uiso 1 1 calc R U . . .
C241 C 0.2626(3) 0.9977(6) 0.46972(14) 0.0545(17) Uani 1 1 d . . . . .
H241 H 0.228683 0.949465 0.475765 0.065 Uiso 1 1 calc R U . . .
C251 C 0.3250(3) 0.9533(5) 0.46524(11) 0.0413(11) Uani 1 1 d . . . . .
H251 H 0.334385 0.876659 0.468408 0.050 Uiso 1 1 calc R U . . .
C261 C 0.3739(2) 1.0277(4) 0.45574(10) 0.0304(9) Uani 1 1 d . . . . .
C271 C 0.4226(3) 1.3140(4) 0.43530(12) 0.0371(10) Uani 1 1 d . . . . .
H27A H 0.446097 1.351512 0.453723 0.056 Uiso 1 1 calc R U . . .
H27B H 0.377479 1.345087 0.430958 0.056 Uiso 1 1 calc R U . . .
H27C H 0.447416 1.324819 0.416737 0.056 Uiso 1 1 calc R U . . .
P2 P 0.28325(5) 0.83916(8) 0.31442(2) 0.02119(19) Uani 1 1 d . . . . .
N12 N 0.30668(18) 1.0282(3) 0.34916(8) 0.0243(7) Uani 1 1 d . . . . .
N22 N 0.26038(18) 0.7917(3) 0.37473(8) 0.0264(7) Uani 1 1 d . . . . .
N32 N 0.17449(18) 0.7162(3) 0.29981(8) 0.0243(7) Uani 1 1 d . . . . .
C2 C 0.3281(2) 0.7759(3) 0.28461(10) 0.0285(8) Uani 1 1 d . . . . .
H2A H 0.315848 0.697403 0.282599 0.043 Uiso 1 1 calc R U . . .
H2B H 0.376374 0.782432 0.290711 0.043 Uiso 1 1 calc R U . . .
H2C H 0.316607 0.813230 0.264215 0.043 Uiso 1 1 calc R U . . .
C12 C 0.30434(19) 0.9821(3) 0.31915(9) 0.0228(8) Uani 1 1 d . . . . .
C22 C 0.3077(2) 1.0594(3) 0.29490(10) 0.0250(8) Uani 1 1 d . . . . .
C32 C 0.3108(2) 1.1633(3) 0.31085(10) 0.0253(8) Uani 1 1 d . . . . .
C42 C 0.3111(2) 1.2755(4) 0.30067(12) 0.0323(9) Uani 1 1 d . . . . .
H42 H 0.309885 1.293102 0.278728 0.039 Uiso 1 1 calc R U . . .
C52 C 0.3133(2) 1.3581(4) 0.32310(13) 0.0377(10) Uani 1 1 d . . . . .
H52 H 0.313126 1.433336 0.316480 0.045 Uiso 1 1 calc R U . . .
C62 C 0.3158(2) 1.3334(4) 0.35567(13) 0.0389(11) Uani 1 1 d . . . . .
H62 H 0.318674 1.392582 0.370556 0.047 Uiso 1 1 calc R U . . .
C72 C 0.3141(2) 1.2270(4) 0.36661(12) 0.0334(10) Uani 1 1 d . . . . .
H72 H 0.315144 1.212008 0.388693 0.040 Uiso 1 1 calc R U . . .
C82 C 0.3109(2) 1.1389(3) 0.34393(10) 0.0263(8) Uani 1 1 d . . . . .
C92 C 0.3048(3) 1.0437(4) 0.25948(10) 0.0346(10) Uani 1 1 d . . . . .
H92A H 0.342341 0.997083 0.254476 0.052 Uiso 1 1 calc R U . . .
H92B H 0.307674 1.115972 0.249155 0.052 Uiso 1 1 calc R U . . .
H92C H 0.262459 1.007733 0.251748 0.052 Uiso 1 1 calc R U . . .
C102 C 0.3013(2) 0.7667(3) 0.35106(10) 0.0245(8) Uani 1 1 d . . . . .
C112 C 0.3513(2) 0.6882(3) 0.36041(10) 0.0279(9) Uani 1 1 d . . . . .
C122 C 0.3400(2) 0.6620(3) 0.39250(11) 0.0323(9) Uani 1 1 d . . . . .
C132 C 0.3733(3) 0.5920(4) 0.41605(13) 0.0431(12) Uani 1 1 d . . . . .
H132 H 0.411512 0.550087 0.411881 0.052 Uiso 1 1 calc R U . . .
C142 C 0.3481(3) 0.5869(4) 0.44515(13) 0.0485(14) Uani 1 1 d . . . . .
H142 H 0.369738 0.540440 0.461183 0.058 Uiso 1 1 calc R U . . .
C152 C 0.2916(3) 0.6479(4) 0.45195(13) 0.0460(13) Uani 1 1 d . . . . .
H152 H 0.275929 0.641314 0.472315 0.055 Uiso 1 1 calc R U . . .
C162 C 0.2586(3) 0.7170(4) 0.42974(11) 0.0375(10) Uani 1 1 d . . . . .
H162 H 0.220003 0.757318 0.434276 0.045 Uiso 1 1 calc R U . . .
C172 C 0.2844(2) 0.7260(3) 0.39967(10) 0.0288(9) Uani 1 1 d . . . . .
C182 C 0.4057(3) 0.6379(4) 0.34302(13) 0.0400(11) Uani 1 1 d . . . . .
H18D H 0.385774 0.604441 0.323164 0.060 Uiso 1 1 calc R U . . .
H18E H 0.429154 0.580808 0.356331 0.060 Uiso 1 1 calc R U . . .
H18F H 0.437466 0.695685 0.338239 0.060 Uiso 1 1 calc R U . . .
C192 C 0.19578(19) 0.8243(3) 0.30227(9) 0.0221(7) Uani 1 1 d . . . . .
C202 C 0.1455(2) 0.9034(4) 0.29540(10) 0.0271(8) Uani 1 1 d . . . . .
C212 C 0.0866(2) 0.8378(4) 0.28785(10) 0.0286(9) Uani 1 1 d . . . . .
C222 C 0.0186(2) 0.8633(4) 0.27960(11) 0.0377(10) Uani 1 1 d . . . . .
H222 H 0.004255 0.938124 0.277157 0.045 Uiso 1 1 calc R U . . .
C232 C -0.0263(3) 0.7779(5) 0.27515(12) 0.0452(12) Uani 1 1 d . . . . .
H232 H -0.072341 0.794093 0.269504 0.054 Uiso 1 1 calc R U . . .
C242 C -0.0059(2) 0.6665(5) 0.27879(12) 0.0413(12) Uani 1 1 d . . . . .
H242 H -0.038493 0.609467 0.275701 0.050 Uiso 1 1 calc R U . . .
C252 C 0.0598(2) 0.6383(4) 0.28665(10) 0.0332(10) Uani 1 1 d . . . . .
H252 H 0.073115 0.562971 0.288985 0.040 Uiso 1 1 calc R U . . .
C262 C 0.1072(2) 0.7249(4) 0.29117(10) 0.0267(8) Uani 1 1 d . . . . .
C272 C 0.1461(2) 1.0265(4) 0.29569(13) 0.0397(11) Uani 1 1 d . . . . .
H27D H 0.163274 1.053888 0.276253 0.059 Uiso 1 1 calc R U . . .
H27E H 0.175069 1.052761 0.314233 0.059 Uiso 1 1 calc R U . . .
H27F H 0.100497 1.054200 0.296777 0.059 Uiso 1 1 calc R U . . .
K5 K 0.29123(5) 0.53580(8) 0.10678(2) 0.0344(2) Uani 1 1 d . . . . .
K6 K 0.35678(5) 0.88466(8) 0.14447(2) 0.0323(2) Uani 1 1 d . . . . .
K7 K 0.55102(5) 0.81147(8) 0.15646(2) 0.0342(2) Uani 1 1 d . . . . .
K8 K 0.61017(5) 1.12546(8) 0.10968(2) 0.0335(2) Uani 1 1 d . . . . .
P3 P 0.22728(5) 0.69105(8) 0.18878(2) 0.02112(19) Uani 1 1 d . . . . .
N13 N 0.20432(17) 0.5026(3) 0.15367(8) 0.0252(7) Uani 1 1 d . . . . .
N23 N 0.25007(18) 0.7395(3) 0.12877(8) 0.0277(7) Uani 1 1 d . . . . .
N33 N 0.33554(17) 0.8146(3) 0.20384(8) 0.0253(7) Uani 1 1 d . . . . .
C3 C 0.1822(2) 0.7537(4) 0.21874(10) 0.0297(9) Uani 1 1 d . . . . .
H3A H 0.194599 0.717302 0.239201 0.045 Uiso 1 1 calc R U . . .
H3B H 0.133930 0.745303 0.212891 0.045 Uiso 1 1 calc R U . . .
H3C H 0.193425 0.832634 0.220478 0.045 Uiso 1 1 calc R U . . .
C13 C 0.20617(19) 0.5484(3) 0.18400(9) 0.0235(8) Uani 1 1 d . . . . .
C23 C 0.2017(2) 0.4700(3) 0.20807(10) 0.0252(8) Uani 1 1 d . . . . .
C33 C 0.19884(19) 0.3666(3) 0.19227(10) 0.0253(8) Uani 1 1 d . . . . .
C43 C 0.1981(2) 0.2557(4) 0.20215(12) 0.0314(9) Uani 1 1 d . . . . .
H43 H 0.199095 0.238784 0.224129 0.038 Uiso 1 1 calc R U . . .
C53 C 0.1958(3) 0.1718(4) 0.18031(13) 0.0394(11) Uani 1 1 d . . . . .
H53 H 0.195102 0.096787 0.187124 0.047 Uiso 1 1 calc R U . . .
C63 C 0.1944(3) 0.1970(4) 0.14723(13) 0.0365(11) Uani 1 1 d . . . . .
H63 H 0.191913 0.138252 0.132202 0.044 Uiso 1 1 calc R U . . .
C73 C 0.1967(2) 0.3045(4) 0.13676(11) 0.0342(10) Uani 1 1 d . . . . .
H73 H 0.195932 0.320131 0.114709 0.041 Uiso 1 1 calc R U . . .
C83 C 0.2003(2) 0.3912(3) 0.15903(11) 0.0268(9) Uani 1 1 d . . . . .
C93 C 0.2042(3) 0.4865(4) 0.24367(10) 0.0346(10) Uani 1 1 d . . . . .
H93A H 0.243840 0.530460 0.251060 0.052 Uiso 1 1 calc R U . . .
H93B H 0.206712 0.414231 0.254278 0.052 Uiso 1 1 calc R U . . .
H93C H 0.163781 0.525551 0.248698 0.052 Uiso 1 1 calc R U . . .
C103 C 0.20867(19) 0.7636(3) 0.15201(9) 0.0224(7) Uani 1 1 d . . . . .
C113 C 0.1588(2) 0.8422(3) 0.14284(11) 0.0286(9) Uani 1 1 d . . . . .
C123 C 0.1696(2) 0.8676(4) 0.11092(11) 0.0313(9) Uani 1 1 d . . . . .
C133 C 0.1365(3) 0.9366(4) 0.08725(13) 0.0451(12) Uani 1 1 d . . . . .
H133 H 0.097865 0.977388 0.091424 0.054 Uiso 1 1 calc R U . . .
C143 C 0.1612(3) 0.9440(5) 0.05811(13) 0.0541(15) Uani 1 1 d . . . . .
H143 H 0.139235 0.990296 0.042136 0.065 Uiso 1 1 calc R U . . .
C153 C 0.2185(3) 0.8838(4) 0.05162(12) 0.0477(13) Uani 1 1 d . . . . .
H153 H 0.234874 0.891245 0.031430 0.057 Uiso 1 1 calc R U . . .
C163 C 0.2509(3) 0.8151(4) 0.07367(11) 0.0390(11) Uani 1 1 d . . . . .
H163 H 0.289534 0.775160 0.069023 0.047 Uiso 1 1 calc R U . . .
C173 C 0.2258(2) 0.8043(3) 0.10369(10) 0.0280(8) Uani 1 1 d . . . . .
C183 C 0.1043(2) 0.8906(4) 0.16030(14) 0.0408(11) Uani 1 1 d . . . . .
H18G H 0.076708 0.940439 0.146144 0.061 Uiso 1 1 calc R U . . .
H18H H 0.124260 0.932163 0.178786 0.061 Uiso 1 1 calc R U . . .
H18I H 0.076326 0.830759 0.167390 0.061 Uiso 1 1 calc R U . . .
C193 C 0.3142(2) 0.7059(3) 0.20126(10) 0.0233(8) Uani 1 1 d . . . . .
C203 C 0.3646(2) 0.6273(3) 0.20873(10) 0.0291(9) Uani 1 1 d . . . . .
C213 C 0.4229(2) 0.6924(4) 0.21634(10) 0.0285(9) Uani 1 1 d . . . . .
C223 C 0.4916(2) 0.6661(4) 0.22508(11) 0.0375(10) Uani 1 1 d . . . . .
H223 H 0.505714 0.591228 0.227788 0.045 Uiso 1 1 calc R U . . .
C233 C 0.5371(2) 0.7523(5) 0.22953(11) 0.0430(12) Uani 1 1 d . . . . .
H233 H 0.582997 0.735911 0.235326 0.052 Uiso 1 1 calc R U . . .
C243 C 0.5169(3) 0.8634(5) 0.22569(11) 0.0421(12) Uani 1 1 d . . . . .
H243 H 0.549663 0.920287 0.228681 0.051 Uiso 1 1 calc R U . . .
C253 C 0.4507(2) 0.8919(4) 0.21766(10) 0.0343(10) Uani 1 1 d . . . . .
H253 H 0.437541 0.967307 0.215375 0.041 Uiso 1 1 calc R U . . .
C263 C 0.4031(2) 0.8051(4) 0.21294(9) 0.0268(8) Uani 1 1 d . . . . .
C273 C 0.3636(3) 0.5027(4) 0.20860(13) 0.0391(11) Uani 1 1 d . . . . .
H27G H 0.350130 0.475764 0.228874 0.059 Uiso 1 1 calc R U . . .
H27H H 0.408345 0.474582 0.205654 0.059 Uiso 1 1 calc R U . . .
H27I H 0.331507 0.476481 0.191190 0.059 Uiso 1 1 calc R U . . .
P4 P 0.46185(5) 0.92222(8) 0.06926(2) 0.0233(2) Uani 1 1 d . . . . .
N14 N 0.44645(18) 0.7561(3) 0.11114(8) 0.0273(7) Uani 1 1 d . . . . .
N24 N 0.50337(17) 1.0075(3) 0.12633(8) 0.0255(7) Uani 1 1 d . . . . .
N34 N 0.57012(19) 1.0284(3) 0.05181(8) 0.0305(8) Uani 1 1 d . . . . .
C4 C 0.4106(2) 0.9691(4) 0.03458(10) 0.0342(10) Uani 1 1 d . . . . .
H4A H 0.425609 0.934033 0.015650 0.051 Uiso 1 1 calc R U . . .
H4B H 0.414356 1.049775 0.032799 0.051 Uiso 1 1 calc R U . . .
H4C H 0.363765 0.949067 0.036378 0.051 Uiso 1 1 calc R U . . .
C14 C 0.4400(2) 0.7849(3) 0.07917(9) 0.0254(8) Uani 1 1 d . . . . .
C24 C 0.4287(2) 0.6946(3) 0.05863(10) 0.0275(8) Uani 1 1 d . . . . .
C34 C 0.4292(2) 0.6016(4) 0.07873(11) 0.0292(9) Uani 1 1 d . . . . .
C44 C 0.4245(2) 0.4848(4) 0.07358(12) 0.0337(10) Uani 1 1 d . . . . .
H44 H 0.418632 0.455723 0.052613 0.040 Uiso 1 1 calc R U . . .
C54 C 0.4284(2) 0.4149(4) 0.09940(14) 0.0408(12) Uani 1 1 d . . . . .
H54 H 0.425418 0.337085 0.096178 0.049 Uiso 1 1 calc R U . . .
C64 C 0.4369(3) 0.4575(4) 0.13062(13) 0.0399(11) Uani 1 1 d . . . . .
H64 H 0.439043 0.407499 0.148040 0.048 Uiso 1 1 calc R U . . .
C74 C 0.4422(2) 0.5700(4) 0.13656(11) 0.0340(10) Uani 1 1 d . . . . .
H74 H 0.447645 0.597318 0.157715 0.041 Uiso 1 1 calc R U . . .
C84 C 0.4393(2) 0.6428(3) 0.11057(11) 0.0277(9) Uani 1 1 d . . . . .
C94 C 0.4222(3) 0.6913(4) 0.02272(11) 0.0374(10) Uani 1 1 d . . . . .
H94A H 0.430975 0.615868 0.015600 0.056 Uiso 1 1 calc R U . . .
H94B H 0.454647 0.742393 0.014801 0.056 Uiso 1 1 calc R U . . .
H94C H 0.376745 0.713407 0.014479 0.056 Uiso 1 1 calc R U . . .
C104 C 0.4517(2) 1.0123(3) 0.10187(9) 0.0244(8) Uani 1 1 d . . . . .
C114 C 0.39856(19) 1.0816(3) 0.10816(10) 0.0259(8) Uani 1 1 d . . . . .
C124 C 0.4182(2) 1.1237(3) 0.13907(10) 0.0283(9) Uani 1 1 d . . . . .
C134 C 0.3875(3) 1.1931(3) 0.16028(12) 0.0350(10) Uani 1 1 d . . . . .
H134 H 0.343743 1.221467 0.154742 0.042 Uiso 1 1 calc R U . . .
C144 C 0.4221(3) 1.2188(4) 0.18903(12) 0.0389(11) Uani 1 1 d . . . . .
H144 H 0.401460 1.264655 0.203485 0.047 Uiso 1 1 calc R U . . .
C154 C 0.4874(3) 1.1786(4) 0.19762(11) 0.0344(10) Uani 1 1 d . . . . .
H154 H 0.510731 1.200610 0.217272 0.041 Uiso 1 1 calc R U . . .
C164 C 0.5178(2) 1.1084(4) 0.17809(10) 0.0306(9) Uani 1 1 d . . . . .
H164 H 0.561558 1.080937 0.184145 0.037 Uiso 1 1 calc R U . . .
C174 C 0.4829(2) 1.0776(3) 0.14883(10) 0.0257(8) Uani 1 1 d . . . . .
C184 C 0.3347(2) 1.1105(4) 0.08827(12) 0.0384(11) Uani 1 1 d . . . . .
H18J H 0.304874 1.150352 0.101324 0.058 Uiso 1 1 calc R U . . .
H18K H 0.312665 1.042461 0.080008 0.058 Uiso 1 1 calc R U . . .
H18L H 0.344813 1.157613 0.070501 0.058 Uiso 1 1 calc R U . . .
C194 C 0.5474(2) 0.9266(4) 0.06052(10) 0.0267(8) Uani 1 1 d . . . . .
C204 C 0.5938(2) 0.8411(4) 0.06098(10) 0.0313(9) Uani 1 1 d . . . . .
C214 C 0.6524(2) 0.8943(4) 0.05099(11) 0.0351(10) Uani 1 1 d . . . . .
C224 C 0.7169(3) 0.8557(5) 0.04550(12) 0.0482(13) Uani 1 1 d . . . . .
H224 H 0.729353 0.780442 0.049008 0.058 Uiso 1 1 calc R U . . .
C234 C 0.7611(3) 0.9323(7) 0.03479(15) 0.0603(19) Uani 1 1 d . . . . .
H234 H 0.804162 0.907928 0.030270 0.072 Uiso 1 1 calc R U . . .
C244 C 0.7445(3) 1.0424(6) 0.03052(13) 0.0574(18) Uani 1 1 d . . . . .
H244 H 0.776951 1.092199 0.023830 0.069 Uiso 1 1 calc R U . . .
C254 C 0.6821(3) 1.0826(5) 0.03567(12) 0.0458(12) Uani 1 1 d . . . . .
H254 H 0.671272 1.158644 0.032469 0.055 Uiso 1 1 calc R U . . .
C264 C 0.6346(2) 1.0067(4) 0.04589(10) 0.0354(10) Uani 1 1 d . . . . .
C274 C 0.5903(2) 0.7201(4) 0.06847(12) 0.0364(10) Uani 1 1 d . . . . .
H27J H 0.567696 0.709967 0.087731 0.055 Uiso 1 1 calc R U . . .
H27K H 0.635806 0.689777 0.071884 0.055 Uiso 1 1 calc R U . . .
H27L H 0.565263 0.681455 0.050688 0.055 Uiso 1 1 calc R U . . .
N15 N 0.4080(5) 0.7247(7) 0.5215(2) 0.118(3) Uani 1 1 d . . . . .
C15 C 0.4559(5) 0.7464(6) 0.5085(2) 0.087(2) Uani 1 1 d . . . . .
C25 C 0.5104(5) 0.7792(8) 0.4922(3) 0.108(3) Uani 1 1 d . . . . .
H25A H 0.499454 0.848849 0.480936 0.161 Uiso 1 1 calc R U . . .
H25B H 0.519610 0.721695 0.476894 0.161 Uiso 1 1 calc R U . . .
H25C H 0.550021 0.789969 0.507433 0.161 Uiso 1 1 calc R U . . .

loop_
_atom_site_aniso_label
_atom_site_aniso_U_11
_atom_site_aniso_U_22
_atom_site_aniso_U_33
_atom_site_aniso_U_23
_atom_site_aniso_U_13
_atom_site_aniso_U_12
K1 0.0269(5) 0.0434(5) 0.0344(5) 0.0012(4) -0.0039(4) -0.0008(4)
K2 0.0294(5) 0.0400(5) 0.0283(5) -0.0024(4) -0.0009(4) -0.0119(4)
K3 0.0287(5) 0.0428(5) 0.0354(5) -0.0048(4) 0.0107(4) -0.0025(4)
K4 0.0349(5) 0.0360(5) 0.0271(4) 0.0041(3) 0.0061(4) -0.0094(4)
P1 0.0212(5) 0.0288(5) 0.0185(5) 0.0017(4) 0.0004(4) -0.0053(4)
N11 0.0227(18) 0.0345(18) 0.0198(16) 0.0022(13) 0.0004(13) -0.0057(14)
N21 0.0223(18) 0.0357(18) 0.0231(17) -0.0014(13) 0.0040(14) -0.0021(14)
N31 0.028(2) 0.0342(19) 0.0265(18) 0.0003(14) 0.0023(15) -0.0102(14)
C1 0.034(2) 0.041(2) 0.028(2) 0.0089(17) -0.0080(18) -0.0060(18)
C11 0.0201(19) 0.0298(19) 0.0233(19) 0.0012(14) 0.0029(15) -0.0053(15)
C21 0.022(2) 0.033(2) 0.024(2) 0.0005(15) 0.0035(16) -0.0079(15)
C31 0.020(2) 0.035(2) 0.024(2) 0.0011(15) 0.0045(16) -0.0059(16)
C41 0.028(2) 0.037(2) 0.045(3) -0.0018(19) 0.0129(19) -0.0050(17)
C51 0.028(2) 0.034(2) 0.058(3) 0.004(2) 0.003(2) -0.0032(17)
C61 0.027(2) 0.041(3) 0.054(3) 0.017(2) -0.003(2) -0.0068(19)
C71 0.035(3) 0.041(3) 0.032(2) 0.0091(18) -0.0018(19) -0.0053(19)
C81 0.021(2) 0.032(2) 0.031(2) 0.0019(16) 0.0018(16) -0.0050(15)
C91 0.049(3) 0.042(2) 0.027(2) -0.0046(17) 0.008(2) -0.014(2)
C101 0.0188(18) 0.0258(18) 0.0233(19) -0.0003(13) 0.0029(15) -0.0051(14)
C111 0.027(2) 0.025(2) 0.033(2) 0.0028(15) 0.0027(17) -0.0039(15)
C121 0.025(2) 0.0216(18) 0.034(2) 0.0034(15) 0.0081(17) -0.0033(14)
C131 0.036(3) 0.024(2) 0.049(3) -0.0020(18) 0.014(2) 0.0008(17)
C141 0.052(3) 0.027(2) 0.043(3) -0.0059(18) 0.022(2) -0.0011(19)
C151 0.049(3) 0.036(2) 0.026(2) -0.0034(17) 0.006(2) -0.012(2)
C161 0.031(2) 0.039(2) 0.029(2) -0.0013(17) 0.0057(18) -0.0059(17)
C171 0.030(2) 0.0230(19) 0.027(2) 0.0005(14) 0.0066(16) -0.0052(15)
C181 0.032(3) 0.040(3) 0.046(3) -0.001(2) 0.000(2) 0.0079(19)
C191 0.026(2) 0.033(2) 0.0171(18) -0.0014(14) 0.0019(15) -0.0096(15)
C201 0.027(2) 0.040(2) 0.022(2) -0.0036(16) 0.0011(16) -0.0045(17)
C211 0.026(2) 0.048(3) 0.022(2) -0.0051(17) -0.0007(17) -0.0059(18)
C221 0.025(2) 0.073(4) 0.036(3) -0.015(2) -0.0004(19) 0.002(2)
C231 0.024(3) 0.097(5) 0.038(3) -0.016(3) 0.003(2) -0.007(2)
C241 0.033(3) 0.103(5) 0.030(3) -0.013(3) 0.013(2) -0.032(3)
C251 0.036(3) 0.066(3) 0.022(2) -0.0027(19) 0.0031(18) -0.024(2)
C261 0.024(2) 0.048(3) 0.019(2) -0.0039(16) 0.0022(16) -0.0125(18)
C271 0.038(3) 0.039(2) 0.033(2) -0.0022(18) -0.002(2) 0.0024(19)
P2 0.0189(5) 0.0253(5) 0.0193(4) 0.0000(3) 0.0016(4) -0.0031(4)
N12 0.0237(18) 0.0277(17) 0.0211(17) -0.0026(12) 0.0006(13) -0.0071(13)
N22 0.0256(18) 0.0335(18) 0.0198(16) 0.0039(13) 0.0020(13) -0.0044(13)
N32 0.0243(18) 0.0288(17) 0.0199(16) 0.0011(12) 0.0028(13) -0.0053(13)
C2 0.024(2) 0.033(2) 0.029(2) -0.0048(16) 0.0060(16) -0.0029(16)
C12 0.0186(19) 0.0270(19) 0.0227(19) -0.0016(14) 0.0022(15) -0.0038(14)
C22 0.0217(19) 0.028(2) 0.025(2) -0.0011(15) 0.0019(15) -0.0063(15)
C32 0.0192(19) 0.028(2) 0.029(2) 0.0004(15) 0.0034(16) -0.0031(15)
C42 0.028(2) 0.033(2) 0.036(2) 0.0037(17) 0.0025(18) -0.0025(17)
C52 0.031(2) 0.028(2) 0.055(3) 0.0014(19) 0.008(2) -0.0026(17)
C62 0.028(2) 0.036(2) 0.053(3) -0.015(2) 0.007(2) -0.0074(18)
C72 0.028(2) 0.036(2) 0.037(3) -0.0090(18) 0.0042(19) -0.0036(17)
C82 0.0170(19) 0.036(2) 0.026(2) -0.0048(16) 0.0028(15) -0.0045(15)
C92 0.046(3) 0.034(2) 0.024(2) 0.0019(16) 0.0027(19) -0.0037(18)
C102 0.0215(19) 0.0254(19) 0.026(2) 0.0023(14) 0.0004(15) -0.0034(14)
C112 0.029(2) 0.0208(18) 0.033(2) 0.0043(15) -0.0011(17) -0.0056(15)
C122 0.034(2) 0.026(2) 0.035(2) 0.0041(16) -0.0058(18) -0.0077(16)
C132 0.047(3) 0.031(2) 0.049(3) 0.009(2) -0.008(2) 0.003(2)
C142 0.062(4) 0.042(3) 0.038(3) 0.017(2) -0.014(3) -0.005(2)
C152 0.060(4) 0.044(3) 0.033(3) 0.010(2) -0.003(2) -0.014(2)
C162 0.045(3) 0.041(2) 0.026(2) 0.0031(17) -0.001(2) -0.011(2)
C172 0.031(2) 0.030(2) 0.025(2) 0.0031(15) -0.0022(17) -0.0094(16)
C182 0.034(3) 0.036(2) 0.051(3) 0.005(2) 0.006(2) 0.0066(19)
C192 0.0179(19) 0.0313(19) 0.0170(17) 0.0016(13) 0.0008(14) -0.0023(14)
C202 0.0162(19) 0.038(2) 0.027(2) 0.0016(16) 0.0004(15) -0.0021(16)
C212 0.020(2) 0.041(2) 0.024(2) 0.0014(16) 0.0013(16) -0.0038(16)
C222 0.026(2) 0.058(3) 0.029(2) 0.0036(19) 0.0019(18) 0.0020(19)
C232 0.023(2) 0.077(4) 0.035(3) 0.000(2) 0.003(2) -0.010(2)
C242 0.025(3) 0.068(3) 0.031(2) -0.003(2) 0.0044(19) -0.023(2)
C252 0.034(3) 0.042(2) 0.025(2) -0.0040(16) 0.0063(18) -0.0118(18)
C262 0.024(2) 0.037(2) 0.0200(19) 0.0001(15) 0.0047(16) -0.0077(16)
C272 0.026(2) 0.039(2) 0.055(3) 0.004(2) 0.006(2) 0.0022(18)
K5 0.0279(5) 0.0440(5) 0.0328(5) -0.0061(4) 0.0103(4) -0.0023(4)
K6 0.0347(5) 0.0357(5) 0.0274(5) 0.0033(3) 0.0075(4) -0.0085(4)
K7 0.0257(5) 0.0432(5) 0.0322(5) 0.0005(4) -0.0040(4) 0.0005(4)
K8 0.0311(5) 0.0403(5) 0.0286(5) -0.0031(4) 0.0005(4) -0.0119(4)
P3 0.0182(5) 0.0253(5) 0.0199(5) -0.0002(3) 0.0021(4) -0.0026(3)
N13 0.0212(17) 0.0322(17) 0.0224(17) -0.0021(12) 0.0037(13) -0.0016(13)
N23 0.0249(18) 0.0319(18) 0.0266(18) 0.0029(13) 0.0031(14) -0.0011(13)
N33 0.0225(17) 0.0311(17) 0.0225(16) -0.0006(13) 0.0025(13) -0.0062(13)
C3 0.028(2) 0.039(2) 0.023(2) -0.0041(16) 0.0051(16) 0.0016(17)
C13 0.0167(18) 0.030(2) 0.0232(19) -0.0008(14) -0.0003(14) -0.0046(14)
C23 0.0206(19) 0.029(2) 0.026(2) 0.0016(15) 0.0020(15) -0.0043(15)
C33 0.0155(18) 0.0276(19) 0.032(2) -0.0010(15) 0.0006(16) -0.0013(14)
C43 0.026(2) 0.032(2) 0.037(2) 0.0058(17) 0.0042(18) -0.0022(17)
C53 0.035(3) 0.027(2) 0.056(3) -0.0026(19) 0.003(2) -0.0027(18)
C63 0.040(3) 0.026(2) 0.044(3) -0.0109(18) 0.005(2) 0.0002(18)
C73 0.029(2) 0.042(2) 0.032(2) -0.0071(17) 0.0015(18) -0.0028(18)
C83 0.020(2) 0.028(2) 0.032(2) -0.0003(16) 0.0036(17) -0.0037(15)
C93 0.042(3) 0.038(2) 0.024(2) 0.0029(16) 0.0025(19) -0.0037(19)
C103 0.0218(19) 0.0232(18) 0.0221(19) 0.0028(13) 0.0014(14) -0.0040(14)
C113 0.020(2) 0.029(2) 0.036(2) 0.0030(16) -0.0004(17) -0.0016(15)
C123 0.030(2) 0.031(2) 0.032(2) 0.0055(16) -0.0066(18) -0.0070(16)
C133 0.049(3) 0.039(3) 0.045(3) 0.012(2) -0.007(2) 0.002(2)
C143 0.074(4) 0.048(3) 0.036(3) 0.018(2) -0.017(3) -0.010(3)
C153 0.068(4) 0.046(3) 0.027(2) 0.009(2) -0.005(2) -0.015(3)
C163 0.047(3) 0.044(3) 0.026(2) 0.0031(18) 0.004(2) -0.012(2)
C173 0.030(2) 0.030(2) 0.023(2) 0.0035(15) -0.0016(16) -0.0088(16)
C183 0.031(3) 0.034(2) 0.058(3) 0.007(2) 0.007(2) 0.0086(19)
C193 0.022(2) 0.0255(19) 0.0228(19) 0.0000(14) 0.0035(16) -0.0032(14)
C203 0.031(2) 0.030(2) 0.027(2) 0.0009(15) 0.0035(17) -0.0001(16)
C213 0.022(2) 0.043(2) 0.020(2) 0.0021(16) 0.0005(16) -0.0041(17)
C223 0.027(2) 0.053(3) 0.032(2) 0.0037(19) 0.0028(18) 0.0041(19)
C233 0.018(2) 0.086(4) 0.024(2) -0.003(2) -0.0010(18) -0.009(2)
C243 0.032(3) 0.067(3) 0.027(2) -0.002(2) 0.0020(19) -0.019(2)
C253 0.031(2) 0.049(3) 0.024(2) -0.0027(17) 0.0083(18) -0.0133(19)
C263 0.024(2) 0.040(2) 0.0172(18) -0.0005(15) 0.0034(15) -0.0065(16)
C273 0.036(3) 0.030(2) 0.052(3) 0.006(2) 0.004(2) 0.0046(18)
P4 0.0191(5) 0.0324(5) 0.0183(5) 0.0020(4) 0.0015(4) -0.0024(4)
N14 0.0285(18) 0.0336(18) 0.0197(17) 0.0020(13) 0.0023(14) -0.0046(14)
N24 0.0216(17) 0.0316(17) 0.0230(17) -0.0010(13) 0.0010(14) -0.0020(13)
N34 0.0267(19) 0.042(2) 0.0229(17) -0.0039(14) 0.0037(14) -0.0087(15)
C4 0.032(2) 0.048(3) 0.021(2) 0.0081(17) -0.0041(17) -0.0023(18)
C14 0.0194(19) 0.037(2) 0.0195(18) 0.0008(15) 0.0025(14) -0.0014(15)
C24 0.022(2) 0.035(2) 0.026(2) -0.0027(15) 0.0025(16) -0.0031(15)
C34 0.018(2) 0.036(2) 0.034(2) -0.0005(17) 0.0052(17) -0.0030(15)
C44 0.025(2) 0.035(2) 0.041(3) -0.0106(18) 0.0021(18) -0.0006(17)
C54 0.029(2) 0.028(2) 0.066(4) -0.002(2) 0.007(2) -0.0011(17)
C64 0.037(3) 0.038(3) 0.044(3) 0.012(2) 0.002(2) 0.001(2)
C74 0.027(2) 0.042(2) 0.032(2) 0.0076(18) -0.0017(18) -0.0075(18)
C84 0.023(2) 0.032(2) 0.028(2) 0.0021(16) 0.0016(17) -0.0028(16)
C94 0.037(3) 0.053(3) 0.022(2) -0.0038(18) 0.0017(18) -0.007(2)
C104 0.022(2) 0.0282(19) 0.0234(19) 0.0026(14) 0.0044(15) -0.0029(15)
C114 0.0189(19) 0.027(2) 0.032(2) 0.0046(15) 0.0042(16) -0.0004(14)
C124 0.028(2) 0.025(2) 0.033(2) 0.0025(15) 0.0071(17) -0.0040(15)
C134 0.038(3) 0.025(2) 0.044(3) 0.0032(17) 0.012(2) 0.0032(17)
C144 0.051(3) 0.029(2) 0.039(3) -0.0036(18) 0.015(2) -0.003(2)
C154 0.043(3) 0.029(2) 0.032(2) -0.0043(16) 0.0107(19) -0.0133(18)
C164 0.030(2) 0.034(2) 0.028(2) 0.0000(16) 0.0045(18) -0.0081(17)
C174 0.0214(19) 0.0268(19) 0.030(2) 0.0005(15) 0.0076(15) -0.0039(14)
C184 0.032(3) 0.041(3) 0.041(3) 0.0012(19) -0.003(2) 0.0102(19)
C194 0.022(2) 0.038(2) 0.0202(19) -0.0034(15) 0.0038(16) -0.0042(16)
C204 0.024(2) 0.045(3) 0.024(2) -0.0027(17) -0.0001(16) 0.0004(17)
C214 0.024(2) 0.057(3) 0.024(2) -0.0118(19) 0.0021(17) -0.0066(19)
C224 0.030(3) 0.082(4) 0.032(3) -0.019(2) -0.002(2) 0.004(2)
C234 0.025(3) 0.124(6) 0.033(3) -0.035(3) 0.005(2) -0.010(3)
C244 0.035(3) 0.106(5) 0.033(3) -0.020(3) 0.009(2) -0.033(3)
C254 0.040(3) 0.065(3) 0.032(2) -0.008(2) 0.004(2) -0.024(2)
C264 0.030(2) 0.060(3) 0.0165(19) -0.0100(17) 0.0038(16) -0.012(2)
C274 0.027(2) 0.044(3) 0.037(3) -0.0043(19) -0.0005(19) 0.0094(19)
N15 0.148(8) 0.107(6) 0.100(6) 0.034(5) 0.022(5) -0.023(6)
C15 0.125(7) 0.059(4) 0.076(5) 0.014(4) 0.003(5) -0.010(5)
C25 0.089(6) 0.089(6) 0.152(11) 0.007(6) 0.046(7) 0.011(5)

loop_
_atom_type_symbol
_atom_type_description
_atom_type_scat_dispersion_real
_atom_type_scat_dispersion_imag
_atom_type_scat_source
C C 0.0033 0.0016 'International Tables Vol C Tables 4.2.6.8 and 6.1.1.4'
H H 0.0000 0.0000 'International Tables Vol C Tables 4.2.6.8 and 6.1.1.4'
K K 0.2009 0.2494 'International Tables Vol C Tables 4.2.6.8 and 6.1.1.4'
N N 0.0061 0.0033 'International Tables Vol C Tables 4.2.6.8 and 6.1.1.4'
P P 0.1023 0.0942 'International Tables Vol C Tables 4.2.6.8 and 6.1.1.4'

loop_
_diffrn_orient_matrix_type
_diffrn_orient_matrix_UB_11
_diffrn_orient_matrix_UB_12
_diffrn_orient_matrix_UB_13
_diffrn_orient_matrix_UB_21
_diffrn_orient_matrix_UB_22
_diffrn_orient_matrix_UB_23
_diffrn_orient_matrix_UB_31
_diffrn_orient_matrix_UB_32
_diffrn_orient_matrix_UB_33
'Nonius RMAT' 0.0217113 0.0634117 0.0122523 0.0301111 0.0120990 -0.0171098 -0.0335800 0.0518483 -0.0109923
'Nonius RMAT' -0.0164973 -0.0634119 0.0122523 -0.0373922 -0.0120987 -0.0171098 0.0289022 -0.0518481 -0.0109923

loop_
_geom_angle_atom_site_label_1
_geom_angle_atom_site_label_2
_geom_angle_atom_site_label_3
_geom_angle
_geom_angle_site_symmetry_1
_geom_angle_site_symmetry_3
_geom_angle_publ_flag
N11 K1 N21 72.15(10) . . ?
N11 K1 C72 119.06(12) . . ?
N21 K1 C72 102.24(12) . . ?
N11 K1 C242 118.17(12) . 3 ?
N21 K1 C242 98.71(14) . 3 ?
C72 K1 C242 122.58(13) . 3 ?
N11 K1 C82 140.03(11) . . ?
N21 K1 C82 93.29(11) . . ?
C72 K1 C82 26.40(11) . . ?
C242 K1 C82 100.45(12) 3 . ?
N11 K1 C232 118.46(12) . 3 ?
N21 K1 C232 124.08(14) . 3 ?
C72 K1 C232 113.92(14) . 3 ?
C242 K1 C232 25.65(15) 3 3 ?
C82 K1 C232 100.69(12) . 3 ?
N11 K1 C62 116.55(12) . . ?
N21 K1 C62 126.08(13) . . ?
C72 K1 C62 24.58(13) . . ?
C242 K1 C62 117.00(14) 3 . ?
C82 K1 C62 43.94(11) . . ?
C232 K1 C62 99.18(14) 3 . ?
N11 K1 C32 164.18(11) . . ?
N21 K1 C32 107.64(10) . . ?
C72 K1 C32 45.14(11) . . ?
C242 K1 C32 77.63(12) 3 . ?
C82 K1 C32 25.41(11) . . ?
C232 K1 C32 75.28(12) 3 . ?
C62 K1 C32 50.16(11) . . ?
N11 K1 C52 130.63(12) . . ?
N21 K1 C52 142.52(11) . . ?
C72 K1 C52 42.77(12) . . ?
C242 K1 C52 93.95(14) 3 . ?
C82 K1 C52 49.59(11) . . ?
C232 K1 C52 75.41(14) 3 . ?
C62 K1 C52 23.83(13) . . ?
C32 K1 C52 41.46(11) . . ?
N11 K1 C81 21.59(10) . . ?
N21 K1 C81 93.71(10) . . ?
C72 K1 C81 114.19(11) . . ?
C242 K1 C81 117.02(12) 3 . ?
C82 K1 C81 140.23(11) . . ?
C232 K1 C81 107.38(12) 3 . ?
C62 K1 C81 103.05(11) . . ?
C32 K1 C81 152.37(11) . . ?
C52 K1 C81 111.56(11) . . ?
N11 K1 C42 152.80(11) . . ?
N21 K1 C42 131.48(11) . . ?
C72 K1 C42 50.49(12) . . ?
C242 K1 C42 75.89(13) 3 . ?
C82 K1 C42 43.10(11) . . ?
C232 K1 C42 63.46(13) 3 . ?
C62 K1 C42 41.76(12) . . ?
C32 K1 C42 23.86(10) . . ?
C52 K1 C42 22.72(11) . . ?
C81 K1 C42 132.26(10) . . ?
N11 K1 C171 84.18(10) . . ?
N21 K1 C171 21.46(10) . . ?
C72 K1 C171 112.49(11) . . ?
C242 K1 C171 77.34(13) 3 . ?
C82 K1 C171 95.30(11) . . ?
C232 K1 C171 102.85(13) 3 . ?
C62 K1 C171 136.84(12) . . ?
C32 K1 C171 100.96(10) . . ?
C52 K1 C171 142.18(11) . . ?
C81 K1 C171 105.03(10) . . ?
C42 K1 C171 122.70(10) . . ?
N21 K2 N31 79.70(11) . . ?
N21 K2 N12 93.96(10) . . ?
N31 K2 N12 116.59(11) . . ?
N21 K2 C102 129.88(11) . . ?
N31 K2 C102 150.19(12) . . ?
N12 K2 C102 64.34(10) . . ?
N21 K2 C112 124.12(12) . . ?
N31 K2 C112 144.61(11) . . ?
N12 K2 C112 89.69(10) . . ?
C102 K2 C112 26.69(11) . . ?
N21 K2 C261 99.25(11) . . ?
N31 K2 C261 25.95(12) . . ?
N12 K2 C261 98.39(12) . . ?
C102 K2 C261 127.04(12) . . ?
C112 K2 C261 135.28(12) . . ?
N21 K2 N22 152.00(10) . . ?
N31 K2 N22 124.79(11) . . ?
N12 K2 N22 64.21(9) . . ?
C102 K2 N22 25.98(10) . . ?
C112 K2 N22 44.25(11) . . ?
C261 K2 N22 101.08(11) . . ?
N21 K2 C122 142.01(12) . . ?
N31 K2 C122 118.68(12) . . ?
N12 K2 C122 104.44(10) . . ?
C102 K2 C122 42.25(11) . . ?
C112 K2 C122 26.52(12) . . ?
C261 K2 C122 110.28(12) . . ?
N22 K2 C122 42.88(10) . . ?
N21 K2 C172 166.60(11) . . ?
N31 K2 C172 110.87(11) . . ?
N12 K2 C172 88.59(10) . . ?
C102 K2 C172 40.74(11) . . ?
C112 K2 C172 42.66(12) . . ?
C261 K2 C172 93.37(12) . . ?
N22 K2 C172 24.87(9) . . ?
C122 K2 C172 25.65(12) . . ?
N21 K2 C171 24.67(10) . . ?
N31 K2 C171 100.86(11) . . ?
N12 K2 C171 95.67(11) . . ?
C102 K2 C171 108.78(11) . . ?
C112 K2 C171 99.47(11) . . ?
C261 K2 C171 123.06(11) . . ?
N22 K2 C171 134.31(10) . . ?
C122 K2 C171 118.87(12) . . ?
C172 K2 C171 141.98(11) . . ?
N21 K2 C191 60.74(10) . . ?
N31 K2 C191 23.50(10) . . ?
N12 K2 C191 101.93(10) . . ?
C102 K2 C191 161.12(12) . . ?
C112 K2 C191 167.32(11) . . ?
C261 K2 C191 38.58(11) . . ?
N22 K2 C191 137.57(10) . . ?
C122 K2 C191 142.17(11) . . ?
C172 K2 C191 131.51(11) . . ?
C171 K2 C191 84.55(10) . . ?
N21 K2 C101 21.79(10) . . ?
N31 K2 C101 63.41(10) . . ?
N12 K2 C101 113.70(10) . . ?
C102 K2 C101 145.86(11) . . ?
C112 K2 C101 129.42(11) . . ?
C261 K2 C101 87.03(11) . . ?
N22 K2 C101 171.79(10) . . ?
C122 K2 C101 135.22(11) . . ?
C172 K2 C101 157.43(10) . . ?
C171 K2 C101 37.53(10) . . ?
C191 K2 C101 50.04(10) . . ?
N22 K3 N12 70.80(10) . . ?
N22 K3 C61 118.62(13) . 3_445 ?
N12 K3 C61 113.47(13) . 3_445 ?
N22 K3 C71 94.01(12) . 3_445 ?
N12 K3 C71 114.07(12) . 3_445 ?
C61 K3 C71 25.55(13) 3_445 3_445 ?
N22 K3 C241 104.94(16) . . ?
N12 K3 C241 124.56(13) . . ?
C61 K3 C241 115.79(16) 3_445 . ?
C71 K3 C241 121.36(14) 3_445 . ?
N22 K3 C51 137.08(12) . 3_445 ?
N12 K3 C51 130.68(12) . 3_445 ?
C61 K3 C51 25.62(14) 3_445 3_445 ?
C71 K3 C51 45.14(13) 3_445 3_445 ?
C241 K3 C51 91.05(16) . 3_445 ?
N22 K3 C81 86.04(11) . 3_445 ?
N12 K3 C81 133.17(11) . 3_445 ?
C61 K3 C81 44.62(11) 3_445 3_445 ?
C71 K3 C81 25.75(11) 3_445 3_445 ?
C241 K3 C81 100.15(13) . 3_445 ?
C51 K3 C81 51.64(12) 3_445 3_445 ?
N22 K3 C31 101.11(11) . 3_445 ?
N12 K3 C31 158.63(11) . 3_445 ?
C61 K3 C31 52.01(12) 3_445 3_445 ?
C71 K3 C31 45.48(12) 3_445 3_445 ?
C241 K3 C31 76.28(13) . 3_445 ?
C51 K3 C31 43.84(12) 3_445 3_445 ?
C81 K3 C31 25.65(11) 3_445 3_445 ?
N22 K3 C41 126.07(12) . 3_445 ?
N12 K3 C41 155.39(12) . 3_445 ?
C61 K3 C41 44.64(14) 3_445 3_445 ?
C71 K3 C41 52.69(13) 3_445 3_445 ?
C241 K3 C41 72.05(15) . 3_445 ?
C51 K3 C41 24.72(13) 3_445 3_445 ?
C81 K3 C41 44.60(12) 3_445 3_445 ?
C31 K3 C41 24.97(11) 3_445 3_445 ?
N22 K3 C231 128.78(15) . . ?
N12 K3 C231 121.24(13) . . ?
C61 K3 C231 102.03(16) 3_445 . ?
C71 K3 C231 117.64(14) 3_445 . ?
C241 K3 C231 24.58(18) . . ?
C51 K3 C231 76.52(15) 3_445 . ?
C81 K3 C231 105.12(14) 3_445 . ?
C31 K3 C231 79.51(13) 3_445 . ?
C41 K3 C231 65.10(14) 3_445 . ?
N22 K3 C82 92.81(10) . . ?
N12 K3 C82 22.03(10) . . ?
C61 K3 C82 102.41(12) 3_445 . ?
C71 K3 C82 112.70(11) 3_445 . ?
C241 K3 C82 120.89(12) . . ?
C51 K3 C82 112.87(12) 3_445 . ?
C81 K3 C82 137.57(11) 3_445 . ?
C31 K3 C82 154.37(11) 3_445 . ?
C41 K3 C82 136.25(11) 3_445 . ?
C231 K3 C82 108.27(14) . . ?
N22 K3 C251 87.74(12) . . ?
N12 K3 C251 104.09(11) . . ?
C61 K3 C251 139.24(14) 3_445 . ?
C71 K3 C251 140.15(12) 3_445 . ?
C241 K3 C251 23.49(15) . . ?
C51 K3 C251 114.48(14) 3_445 . ?
C81 K3 C251 115.36(11) 3_445 . ?
C31 K3 C251 95.10(11) 3_445 . ?
C41 K3 C251 95.05(13) 3_445 . ?
C231 K3 C251 41.93(15) . . ?
C82 K3 C251 106.96(11) . . ?
N32 K4 N22 80.63(10) . . ?
N32 K4 N11 116.89(10) . 3_445 ?
N22 K4 N11 91.82(11) . 3_445 ?
N32 K4 C111 143.34(11) . 3_445 ?
N22 K4 C111 128.33(11) . 3_445 ?
N11 K4 C111 87.36(11) 3_445 3_445 ?
N32 K4 C262 26.18(11) . . ?
N22 K4 C262 100.13(11) . . ?
N11 K4 C262 98.92(11) 3_445 . ?
C111 K4 C262 131.05(12) 3_445 . ?
N32 K4 C172 102.33(11) . . ?
N22 K4 C172 25.95(10) . . ?
N11 K4 C172 94.50(11) 3_445 . ?
C111 K4 C172 102.60(11) 3_445 . ?
C262 K4 C172 124.91(11) . . ?
N32 K4 C121 117.06(11) . 3_445 ?
N22 K4 C121 148.16(11) . 3_445 ?
N11 K4 C121 101.57(11) 3_445 3_445 ?
C111 K4 C121 26.62(11) 3_445 3_445 ?
C262 K4 C121 106.04(11) . 3_445 ?
C172 K4 C121 123.07(11) . 3_445 ?
N32 K4 C101 147.11(11) . 3_445 ?
N22 K4 C101 131.29(10) . 3_445 ?
N11 K4 C101 62.50(10) 3_445 3_445 ?
C111 K4 C101 26.13(11) 3_445 3_445 ?
C262 K4 C101 123.07(11) . 3_445 ?
C172 K4 C101 110.54(11) . 3_445 ?
C121 K4 C101 41.43(10) 3_445 3_445 ?
N32 K4 C102 63.38(10) . . ?
N22 K4 C102 24.13(10) . . ?
N11 K4 C102 114.24(10) 3_445 . ?
C111 K4 C102 133.70(11) 3_445 . ?
C262 K4 C102 87.53(11) . . ?
C172 K4 C102 39.11(11) . . ?
C121 K4 C102 139.30(11) 3_445 . ?
C101 K4 C102 149.28(11) 3_445 . ?
N32 K4 C192 22.65(10) . . ?
N22 K4 C192 61.93(9) . . ?
N11 K4 C192 102.66(10) 3_445 . ?
C111 K4 C192 165.98(11) 3_445 . ?
C262 K4 C192 38.39(10) . . ?
C172 K4 C192 86.55(10) . . ?
C121 K4 C192 139.62(11) 3_445 . ?
C101 K4 C192 157.34(10) 3_445 . ?
C102 K4 C192 50.72(9) . . ?
N32 K4 C171 110.37(10) . 3_445 ?
N22 K4 C171 168.83(10) . 3_445 ?
N11 K4 C171 84.93(10) 3_445 3_445 ?
C111 K4 C171 40.97(11) 3_445 3_445 ?
C262 K4 C171 90.95(11) . 3_445 ?
C172 K4 C171 143.56(11) . 3_445 ?
C121 K4 C171 24.70(10) 3_445 3_445 ?
C101 K4 C171 38.26(10) 3_445 3_445 ?
C102 K4 C171 160.78(10) . 3_445 ?
C192 K4 C171 129.22(10) . 3_445 ?
N32 K4 N21 123.81(10) . 3_445 ?
N22 K4 N21 149.97(10) . 3_445 ?
N11 K4 N21 62.67(9) 3_445 3_445 ?
C111 K4 N21 41.71(10) 3_445 3_445 ?
C262 K4 N21 99.37(10) . 3_445 ?
C172 K4 N21 133.64(10) . 3_445 ?
C121 K4 N21 40.75(10) 3_445 3_445 ?
C101 K4 N21 23.71(9) 3_445 3_445 ?
C102 K4 N21 172.74(10) . 3_445 ?
C192 K4 N21 135.46(9) . 3_445 ?
C171 K4 N21 22.95(9) 3_445 3_445 ?
C11 P1 C101 110.12(19) . . ?
C11 P1 C191 109.04(19) . . ?
C101 P1 C191 108.42(18) . . ?
C11 P1 C1 111.0(2) . . ?
C101 P1 C1 110.3(2) . . ?
C191 P1 C1 107.9(2) . . ?
C81 N11 C11 103.3(3) . . ?
C81 N11 K1 109.0(3) . . ?
C11 N11 K1 126.5(3) . . ?
C81 N11 K4 119.6(3) . 3 ?
C11 N11 K4 110.4(3) . 3 ?
K1 N11 K4 88.96(10) . 3 ?
C171 N21 C101 104.7(3) . . ?
C171 N21 K2 98.1(2) . . ?
C101 N21 K2 110.6(2) . . ?
C171 N21 K1 109.3(3) . . ?
C101 N21 K1 124.4(3) . . ?
K2 N21 K1 106.54(12) . . ?
C171 N21 K4 78.2(2) . 3 ?
C101 N21 K4 67.3(2) . 3 ?
K2 N21 K4 174.81(13) . 3 ?
K1 N21 K4 78.27(9) . 3 ?
C261 N31 C191 103.2(4) . . ?
C261 N31 K2 92.2(2) . . ?
C191 N31 K2 103.7(2) . . ?
P1 C1 H1A 109.5 . . ?
P1 C1 H1B 109.5 . . ?
H1A C1 H1B 109.5 . . ?
P1 C1 H1C 109.5 . . ?
H1A C1 H1C 109.5 . . ?
H1B C1 H1C 109.5 . . ?
C21 C11 N11 114.5(3) . . ?
C21 C11 P1 127.2(3) . . ?
N11 C11 P1 117.2(3) . . ?
C11 C21 C31 104.2(4) . . ?
C11 C21 C91 130.3(4) . . ?
C31 C21 C91 125.5(4) . . ?
C41 C31 C21 134.4(4) . . ?
C41 C31 C81 119.8(4) . . ?
C21 C31 C81 105.7(4) . . ?
C41 C31 K3 77.9(2) . 3 ?
C21 C31 K3 118.6(3) . 3 ?
C81 C31 K3 76.4(2) . 3 ?
C51 C41 C31 119.3(5) . . ?
C51 C41 K3 75.1(3) . 3 ?
C31 C41 K3 77.2(2) . 3 ?
C51 C41 H41 120.4 . . ?
C31 C41 H41 120.4 . . ?
K3 C41 H41 118.2 3 . ?
C41 C51 C61 121.2(4) . . ?
C41 C51 K3 80.1(3) . 3 ?
C61 C51 K3 74.4(3) . 3 ?
C41 C51 H51 119.4 . . ?
C61 C51 H51 119.4 . . ?
K3 C51 H51 116.6 3 . ?
C71 C61 C51 121.6(4) . . ?
C71 C61 K3 78.5(3) . 3 ?
C51 C61 K3 79.9(3) . 3 ?
C71 C61 H61 119.2 . . ?
C51 C61 H61 119.2 . . ?
K3 C61 H61 112.5 3 . ?
C61 C71 C81 118.1(5) . . ?
C61 C71 K3 75.9(3) . 3 ?
C81 C71 K3 79.8(3) . 3 ?
C61 C71 H71 120.9 . . ?
C81 C71 H71 120.9 . . ?
K3 C71 H71 114.1 3 . ?
N11 C81 C71 127.8(4) . . ?
N11 C81 C31 112.3(4) . . ?
C71 C81 C31 119.9(4) . . ?
N11 C81 K3 119.5(3) . 3 ?
C71 C81 K3 74.4(3) . 3 ?
C31 C81 K3 78.0(2) . 3 ?
N11 C81 K1 49.4(2) . . ?
C71 C81 K1 87.2(3) . . ?
C31 C81 K1 139.5(3) . . ?
K3 C81 K1 141.68(15) 3 . ?
C21 C91 H91A 109.5 . . ?
C21 C91 H91B 109.5 . . ?
H91A C91 H91B 109.5 . . ?
C21 C91 H91C 109.5 . . ?
H91A C91 H91C 109.5 . . ?
H91B C91 H91C 109.5 . . ?
N21 C101 C111 113.4(4) . . ?
N21 C101 P1 115.3(3) . . ?
C111 C101 P1 131.1(3) . . ?
N21 C101 K4 89.0(2) . 3 ?
C111 C101 K4 70.9(2) . 3 ?
P1 C101 K4 105.74(15) . 3 ?
N21 C101 K2 47.62(19) . . ?
C111 C101 K2 117.2(2) . . ?
P1 C101 K2 98.66(16) . . ?
K4 C101 K2 136.41(13) 3 . ?
C101 C111 C121 104.4(4) . . ?
C101 C111 C181 131.3(4) . . ?
C121 C111 C181 124.3(4) . . ?
C101 C111 K4 83.0(2) . 3 ?
C121 C111 K4 82.6(2) . 3 ?
C181 C111 K4 102.7(3) . 3 ?
C131 C121 C111 134.5(4) . . ?
C131 C121 C171 119.4(4) . . ?
C111 C121 C171 106.0(4) . . ?
C131 C121 K4 107.7(3) . 3 ?
C111 C121 K4 70.8(2) . 3 ?
C171 C121 K4 87.8(2) . 3 ?
C141 C131 C121 118.2(4) . . ?
C141 C131 H131 120.9 . . ?
C121 C131 H131 120.9 . . ?
C131 C141 C151 121.8(4) . . ?
C131 C141 H141 119.1 . . ?
C151 C141 H141 119.1 . . ?
C161 C151 C141 121.0(4) . . ?
C161 C151 H151 119.5 . . ?
C141 C151 H151 119.5 . . ?
C151 C161 C171 118.8(4) . . ?
C151 C161 H161 120.6 . . ?
C171 C161 H161 120.6 . . ?
N21 C171 C161 128.0(4) . . ?
N21 C171 C121 111.5(4) . . ?
C161 C171 C121 120.5(4) . . ?
N21 C171 K2 57.2(2) . . ?
C161 C171 K2 91.6(3) . . ?
C121 C171 K2 122.8(3) . . ?
N21 C171 K4 78.8(2) . 3 ?
C161 C171 K4 121.3(3) . 3 ?
C121 C171 K4 67.5(2) . 3 ?
K2 C171 K4 135.92(13) . 3 ?
N21 C171 K1 49.2(2) . . ?
C161 C171 K1 90.3(3) . . ?
C121 C171 K1 136.1(3) . . ?
K2 C171 K1 82.66(10) . . ?
K4 C171 K1 69.86(8) 3 . ?
C111 C181 H18A 109.5 . . ?
C111 C181 H18B 109.5 . . ?
H18A C181 H18B 109.5 . . ?
C111 C181 H18C 109.5 . . ?
H18A C181 H18C 109.5 . . ?
H18B C181 H18C 109.5 . . ?
N31 C191 C201 114.4(4) . . ?
N31 C191 P1 115.9(3) . . ?
C201 C191 P1 129.7(3) . . ?
N31 C191 K2 52.8(2) . . ?
C201 C191 K2 109.1(3) . . ?
P1 C191 K2 102.39(17) . . ?
C191 C201 C211 103.3(4) . . ?
C191 C201 C271 132.8(4) . . ?
C211 C201 C271 123.9(4) . . ?
C261 C211 C201 107.5(4) . . ?
C261 C211 C221 119.6(5) . . ?
C201 C211 C221 132.9(5) . . ?
C231 C221 C211 118.6(6) . . ?
C231 C221 H221 120.7 . . ?
C211 C221 H221 120.7 . . ?
C241 C231 C221 121.3(6) . . ?
C241 C231 K3 74.0(3) . . ?
C221 C231 K3 94.3(3) . . ?
C241 C231 H231 119.4 . . ?
C221 C231 H231 119.4 . . ?
K3 C231 H231 101.8 . . ?
C231 C241 C251 122.7(5) . . ?
C231 C241 K3 81.4(4) . . ?
C251 C241 K3 91.4(3) . . ?
C231 C241 H241 118.6 . . ?
C251 C241 H241 118.6 . . ?
K3 C241 H241 97.6 . . ?
C241 C251 C261 116.9(5) . . ?
C241 C251 K3 65.1(3) . . ?
C261 C251 K3 92.6(3) . . ?
C241 C251 H251 121.6 . . ?
C261 C251 H251 121.6 . . ?
K3 C251 H251 111.0 . . ?
N31 C261 C211 111.6(4) . . ?
N31 C261 C251 127.5(5) . . ?
C211 C261 C251 120.9(5) . . ?
N31 C261 K2 61.8(2) . . ?
C211 C261 K2 113.3(3) . . ?
C251 C261 K2 96.9(3) . . ?
C201 C271 H27A 109.5 . . ?
C201 C271 H27B 109.5 . . ?
H27A C271 H27B 109.5 . . ?
C201 C271 H27C 109.5 . . ?
H27A C271 H27C 109.5 . . ?
H27B C271 H27C 109.5 . . ?
C12 P2 C102 110.59(18) . . ?
C12 P2 C192 110.13(18) . . ?
C102 P2 C192 107.95(18) . . ?
C12 P2 C2 111.2(2) . . ?
C102 P2 C2 109.3(2) . . ?
C192 P2 C2 107.65(19) . . ?
C82 N12 C12 104.1(3) . . ?
C82 N12 K3 107.7(3) . . ?
C12 N12 K3 128.7(2) . . ?
C82 N12 K2 124.1(2) . . ?
C12 N12 K2 109.8(2) . . ?
K3 N12 K2 83.79(10) . . ?
C172 N22 C102 104.0(3) . . ?
C172 N22 K3 111.3(3) . . ?
C102 N22 K3 129.6(2) . . ?
C172 N22 K4 90.8(2) . . ?
C102 N22 K4 100.7(2) . . ?
K3 N22 K4 113.15(13) . . ?
C172 N22 K2 80.1(2) . . ?
C102 N22 K2 72.2(2) . . ?
K3 N22 K2 79.70(9) . . ?
K4 N22 K2 166.47(14) . . ?
C262 N32 C192 103.7(3) . . ?
C262 N32 K4 92.1(2) . . ?
C192 N32 K4 107.6(2) . . ?
P2 C2 H2A 109.5 . . ?
P2 C2 H2B 109.5 . . ?
H2A C2 H2B 109.5 . . ?
P2 C2 H2C 109.5 . . ?
H2A C2 H2C 109.5 . . ?
H2B C2 H2C 109.5 . . ?
N12 C12 C22 114.0(3) . . ?
N12 C12 P2 118.6(3) . . ?
C22 C12 P2 126.4(3) . . ?
C12 C22 C32 104.1(4) . . ?
C12 C22 C92 130.4(4) . . ?
C32 C22 C92 125.3(4) . . ?
C42 C32 C22 134.2(4) . . ?
C42 C32 C82 119.5(4) . . ?
C22 C32 C82 106.2(4) . . ?
C42 C32 K1 85.5(2) . . ?
C22 C32 K1 113.3(3) . . ?
C82 C32 K1 70.4(2) . . ?
C52 C42 C32 118.9(4) . . ?
C52 C42 K1 77.4(3) . . ?
C32 C42 K1 70.7(2) . . ?
C52 C42 H42 120.6 . . ?
C32 C42 H42 120.6 . . ?
K1 C42 H42 122.7 . . ?
C42 C52 C62 121.2(4) . . ?
C42 C52 K1 79.9(3) . . ?
C62 C52 K1 69.7(3) . . ?
C42 C52 H52 119.4 . . ?
C62 C52 H52 119.4 . . ?
K1 C52 H52 122.1 . . ?
C72 C62 C52 122.1(4) . . ?
C72 C62 K1 71.7(3) . . ?
C52 C62 K1 86.4(3) . . ?
C72 C62 H62 118.9 . . ?
C52 C62 H62 118.9 . . ?
K1 C62 H62 112.9 . . ?
C62 C72 C82 118.2(5) . . ?
C62 C72 K1 83.7(3) . . ?
C82 C72 K1 77.7(3) . . ?
C62 C72 H72 120.9 . . ?
C82 C72 H72 120.9 . . ?
K1 C72 H72 108.3 . . ?
N12 C82 C72 128.4(4) . . ?
N12 C82 C32 111.6(3) . . ?
C72 C82 C32 120.0(4) . . ?
N12 C82 K1 111.5(3) . . ?
C72 C82 K1 75.9(2) . . ?
C32 C82 K1 84.2(2) . . ?
N12 C82 K3 50.3(2) . . ?
C72 C82 K3 86.4(3) . . ?
C32 C82 K3 140.6(3) . . ?
K1 C82 K3 133.15(14) . . ?
C22 C92 H92A 109.5 . . ?
C22 C92 H92B 109.5 . . ?
H92A C92 H92B 109.5 . . ?
C22 C92 H92C 109.5 . . ?
H92A C92 H92C 109.5 . . ?
H92B C92 H92C 109.5 . . ?
N22 C102 C112 113.6(4) . . ?
N22 C102 P2 115.8(3) . . ?
C112 C102 P2 130.6(3) . . ?
N22 C102 K2 81.8(2) . . ?
C112 C102 K2 78.5(2) . . ?
P2 C102 K2 107.59(16) . . ?
N22 C102 K4 55.1(2) . . ?
C112 C102 K4 106.7(3) . . ?
P2 C102 K4 101.60(16) . . ?
K2 C102 K4 135.53(14) . . ?
C102 C112 C122 103.8(4) . . ?
C102 C112 C182 131.7(4) . . ?
C122 C112 C182 124.5(4) . . ?
C102 C112 K2 74.9(2) . . ?
C122 C112 K2 80.6(2) . . ?
C182 C112 K2 110.5(3) . . ?
C172 C122 C132 119.9(5) . . ?
C172 C122 C112 106.6(4) . . ?
C132 C122 C112 133.4(5) . . ?
C172 C122 K2 78.6(2) . . ?
C132 C122 K2 113.3(3) . . ?
C112 C122 K2 72.9(2) . . ?
C142 C132 C122 117.7(5) . . ?
C142 C132 H132 121.2 . . ?
C122 C132 H132 121.2 . . ?
C132 C142 C152 122.3(4) . . ?
C132 C142 H142 118.8 . . ?
C152 C142 H142 118.8 . . ?
C162 C152 C142 121.4(5) . . ?
C162 C152 H152 119.3 . . ?
C142 C152 H152 119.3 . . ?
C152 C162 C172 117.5(5) . . ?
C152 C162 H162 121.2 . . ?
C172 C162 H162 121.2 . . ?
N22 C172 C122 112.0(4) . . ?
N22 C172 C162 127.0(4) . . ?
C122 C172 C162 121.0(4) . . ?
N22 C172 K4 63.2(2) . . ?
C122 C172 K4 110.3(3) . . ?
C162 C172 K4 96.1(3) . . ?
N22 C172 K2 75.1(2) . . ?
C122 C172 K2 75.8(2) . . ?
C162 C172 K2 117.5(3) . . ?
K4 C172 K2 137.16(14) . . ?
N22 C172 K3 47.4(2) . . ?
C122 C172 K3 142.5(3) . . ?
C162 C172 K3 87.0(3) . . ?
K4 C172 K3 88.63(11) . . ?
K2 C172 K3 68.80(8) . . ?
C112 C182 H18D 109.5 . . ?
C112 C182 H18E 109.5 . . ?
H18D C182 H18E 109.5 . . ?
C112 C182 H18F 109.5 . . ?
H18D C182 H18F 109.5 . . ?
H18E C182 H18F 109.5 . . ?
N32 C192 C202 114.9(4) . . ?
N32 C192 P2 113.9(3) . . ?
C202 C192 P2 131.2(3) . . ?
N32 C192 K4 49.79(19) . . ?
C202 C192 K4 110.9(3) . . ?
P2 C192 K4 99.37(15) . . ?
C192 C202 C212 103.3(4) . . ?
C192 C202 C272 132.5(4) . . ?
C212 C202 C272 124.2(4) . . ?
C222 C212 C262 119.9(4) . . ?
C222 C212 C202 133.7(4) . . ?
C262 C212 C202 106.4(4) . . ?
C232 C222 C212 118.5(5) . . ?
C232 C222 H222 120.7 . . ?
C212 C222 H222 120.7 . . ?
C222 C232 C242 121.4(5) . . ?
C222 C232 K1 98.8(3) . 3_445 ?
C242 C232 K1 74.5(3) . 3_445 ?
C222 C232 H232 119.3 . . ?
C242 C232 H232 119.3 . . ?
K1 C232 H232 96.7 3_445 . ?
C252 C242 C232 121.8(4) . . ?
C252 C242 K1 96.6(3) . 3_445 ?
C232 C242 K1 79.9(3) . 3_445 ?
C252 C242 H242 119.1 . . ?
C232 C242 H242 119.1 . . ?
K1 C242 H242 93.6 3_445 . ?
C242 C252 C262 117.9(5) . . ?
C242 C252 K4 129.8(3) . . ?
C262 C252 K4 63.8(2) . . ?
C242 C252 H252 121.1 . . ?
C262 C252 H252 121.1 . . ?
K4 C252 H252 78.9 . . ?
N32 C262 C252 127.7(4) . . ?
N32 C262 C212 111.7(4) . . ?
C252 C262 C212 120.5(4) . . ?
N32 C262 K4 61.7(2) . . ?
C252 C262 K4 92.0(3) . . ?
C212 C262 K4 116.5(3) . . ?
C202 C272 H27D 109.5 . . ?
C202 C272 H27E 109.5 . . ?
H27D C272 H27E 109.5 . . ?
C202 C272 H27F 109.5 . . ?
H27D C272 H27F 109.5 . . ?
H27E C272 H27F 109.5 . . ?
N23 K5 N13 70.28(10) . . ?
N23 K5 C64 117.16(13) . . ?
N13 K5 C64 110.83(12) . . ?
N23 K5 C54 137.06(12) . . ?
N13 K5 C54 127.98(13) . . ?
C64 K5 C54 25.90(14) . . ?
N23 K5 C74 93.20(12) . . ?
N13 K5 C74 111.94(11) . . ?
C64 K5 C74 25.22(13) . . ?
C54 K5 C74 45.25(13) . . ?
N23 K5 C44 127.26(11) . . ?
N13 K5 C44 152.95(12) . . ?
C64 K5 C44 44.92(14) . . ?
C54 K5 C44 24.97(13) . . ?
C74 K5 C44 52.86(13) . . ?
N23 K5 C34 101.58(11) . . ?
N13 K5 C34 156.48(11) . . ?
C64 K5 C34 52.08(12) . . ?
C54 K5 C34 44.52(12) . . ?
C74 K5 C34 45.23(12) . . ?
C44 K5 C34 25.69(11) . . ?
N23 K5 C84 86.14(11) . . ?
N13 K5 C84 131.16(11) . . ?
C64 K5 C84 44.14(12) . . ?
C54 K5 C84 51.90(12) . . ?
C74 K5 C84 25.28(11) . . ?
C44 K5 C84 45.10(11) . . ?
C34 K5 C84 25.65(11) . . ?
N23 K5 C244 104.07(16) . 3_445 ?
N13 K5 C244 124.46(13) . 3_445 ?
C64 K5 C244 119.31(16) . 3_445 ?
C54 K5 C244 94.57(16) . 3_445 ?
C74 K5 C244 123.60(13) . 3_445 ?
C44 K5 C244 74.97(14) . 3_445 ?
C34 K5 C244 78.57(13) . 3_445 ?
C84 K5 C244 102.13(13) . 3_445 ?
N23 K5 C234 127.71(17) . 3_445 ?
N13 K5 C234 122.14(14) . 3_445 ?
C64 K5 C234 105.13(16) . 3_445 ?
C54 K5 C234 79.26(16) . 3_445 ?
C74 K5 C234 119.55(14) . 3_445 ?
C44 K5 C234 66.70(14) . 3_445 ?
C34 K5 C234 80.61(14) . 3_445 ?
C84 K5 C234 106.26(14) . 3_445 ?
C244 K5 C234 24.25(19) 3_445 3_445 ?
N23 K5 C83 92.19(10) . . ?
N13 K5 C83 21.95(10) . . ?
C64 K5 C83 100.14(12) . . ?
C54 K5 C83 110.48(12) . . ?
C74 K5 C83 110.64(11) . . ?
C44 K5 C83 134.24(12) . . ?
C34 K5 C83 152.20(11) . . ?
C84 K5 C83 135.15(11) . . ?
C244 K5 C83 121.56(13) 3_445 . ?
C234 K5 C83 109.81(15) 3_445 . ?
N23 K5 C173 21.60(10) . . ?
N13 K5 C173 84.31(10) . . ?
C64 K5 C173 128.70(12) . . ?
C54 K5 C173 138.82(12) . . ?
C74 K5 C173 103.49(11) . . ?
C44 K5 C173 119.27(11) . . ?
C34 K5 C173 95.24(11) . . ?
C84 K5 C173 88.35(10) . . ?
C244 K5 C173 82.59(16) 3_445 . ?
C234 K5 C173 106.52(16) 3_445 . ?
C83 K5 C173 105.67(10) . . ?
N33 K6 N23 80.62(10) . . ?
N33 K6 N14 116.86(10) . . ?
N23 K6 N14 92.75(11) . . ?
N33 K6 C114 142.86(11) . . ?
N23 K6 C114 128.54(11) . . ?
N14 K6 C114 87.40(11) . . ?
N33 K6 C263 26.27(11) . . ?
N23 K6 C263 100.23(11) . . ?
N14 K6 C263 98.56(11) . . ?
C114 K6 C263 130.65(11) . . ?
N33 K6 C173 102.12(11) . . ?
N23 K6 C173 25.74(10) . . ?
N14 K6 C173 95.44(11) . . ?
C114 K6 C173 102.99(11) . . ?
C263 K6 C173 124.80(11) . . ?
N33 K6 C104 146.97(11) . . ?
N23 K6 C104 131.53(11) . . ?
N14 K6 C104 62.33(10) . . ?
C114 K6 C104 26.19(10) . . ?
C263 K6 C104 122.93(11) . . ?
C173 K6 C104 110.88(11) . . ?
N33 K6 C124 116.70(11) . . ?
N23 K6 C124 148.41(11) . . ?
N14 K6 C124 101.00(11) . . ?
C114 K6 C124 26.57(11) . . ?
C263 K6 C124 105.56(11) . . ?
C173 K6 C124 123.56(11) . . ?
C104 K6 C124 41.31(11) . . ?
N33 K6 C103 63.56(10) . . ?
N23 K6 C103 23.77(10) . . ?
N14 K6 C103 114.76(10) . . ?
C114 K6 C103 133.69(10) . . ?
C263 K6 C103 87.76(10) . . ?
C173 K6 C103 38.70(10) . . ?
C104 K6 C103 149.20(11) . . ?
C124 K6 C103 139.59(11) . . ?
N33 K6 C193 22.79(10) . . ?
N23 K6 C193 61.91(10) . . ?
N14 K6 C193 102.71(10) . . ?
C114 K6 C193 165.64(11) . . ?
C263 K6 C193 38.49(10) . . ?
C173 K6 C193 86.35(10) . . ?
C104 K6 C193 157.34(11) . . ?
C124 K6 C193 139.38(11) . . ?
C103 K6 C193 50.85(9) . . ?
N33 K6 C174 110.14(10) . . ?
N23 K6 C174 169.08(11) . . ?
N14 K6 C174 84.10(10) . . ?
C114 K6 C174 41.04(10) . . ?
C263 K6 C174 90.59(11) . . ?
C173 K6 C174 144.02(11) . . ?
C104 K6 C174 38.21(10) . . ?
C124 K6 C174 24.70(10) . . ?
C103 K6 C174 161.10(10) . . ?
C193 K6 C174 128.98(10) . . ?
N33 K6 N24 123.71(10) . . ?
N23 K6 N24 150.10(10) . . ?
N14 K6 N24 61.92(9) . . ?
C114 K6 N24 41.89(9) . . ?
C263 K6 N24 99.16(10) . . ?
C173 K6 N24 133.96(10) . . ?
C104 K6 N24 23.77(9) . . ?
C124 K6 N24 40.75(10) . . ?
C103 K6 N24 172.63(9) . . ?
C193 K6 N24 135.27(9) . . ?
C174 K6 N24 22.93(9) . . ?
N14 K7 N24 71.97(10) . . ?
N14 K7 C73 118.16(12) . 3 ?
N24 K7 C73 100.74(12) . 3 ?
N14 K7 C243 118.15(12) . . ?
N24 K7 C243 99.16(13) . . ?
C73 K7 C243 123.58(13) 3 . ?
N14 K7 C83 138.57(12) . 3 ?
N24 K7 C83 92.13(11) . 3 ?
C73 K7 C83 25.95(11) 3 3 ?
C243 K7 C83 101.75(12) . 3 ?
N14 K7 C233 118.54(12) . . ?
N24 K7 C233 124.43(14) . . ?
C73 K7 C233 115.21(13) 3 . ?
C243 K7 C233 25.53(15) . . ?
C83 K7 C233 102.15(12) 3 . ?
N14 K7 C63 115.53(12) . 3 ?
N24 K7 C63 124.62(12) . 3 ?
C73 K7 C63 24.79(12) 3 3 ?
C243 K7 C63 118.43(14) . 3 ?
C83 K7 C63 44.03(11) 3 3 ?
C233 K7 C63 100.68(14) . 3 ?
N14 K7 C33 163.42(11) . 3 ?
N24 K7 C33 106.92(10) . 3 ?
C73 K7 C33 45.31(11) 3 3 ?
C243 K7 C33 78.43(12) . 3 ?
C83 K7 C33 25.93(11) 3 3 ?
C233 K7 C33 76.21(12) . 3 ?
C63 K7 C33 50.78(11) 3 3 ?
N14 K7 C53 130.15(12) . 3 ?
N24 K7 C53 142.07(12) . 3 ?
C73 K7 C53 43.56(13) 3 3 ?
C243 K7 C53 94.69(14) . 3 ?
C83 K7 C53 50.35(11) 3 3 ?
C233 K7 C53 76.14(14) . 3 ?
C63 K7 C53 24.58(13) 3 3 ?
C33 K7 C53 42.09(11) 3 3 ?
N14 K7 C43 152.84(11) . 3 ?
N24 K7 C43 130.96(11) . 3 ?
C73 K7 C43 50.88(12) 3 3 ?
C243 K7 C43 76.64(13) . 3 ?
C83 K7 C43 43.63(11) 3 3 ?
C233 K7 C43 64.35(12) . 3 ?
C63 K7 C43 42.46(12) 3 3 ?
C33 K7 C43 24.04(10) 3 3 ?
C53 K7 C43 23.07(12) 3 3 ?
N14 K7 C84 22.02(10) . . ?
N24 K7 C84 93.96(10) . . ?
C73 K7 C84 113.85(12) 3 . ?
C243 K7 C84 116.72(12) . . ?
C83 K7 C84 139.41(12) 3 . ?
C233 K7 C84 107.07(12) . . ?
C63 K7 C84 102.31(11) 3 . ?
C33 K7 C84 152.26(11) 3 . ?
C53 K7 C84 110.92(11) 3 . ?
C43 K7 C84 132.13(11) 3 . ?
N14 K7 C174 84.02(10) . . ?
N24 K7 C174 21.79(10) . . ?
C73 K7 C174 111.62(11) 3 . ?
C243 K7 C174 77.44(13) . . ?
C83 K7 C174 94.85(10) 3 . ?
C233 K7 C174 102.83(13) . . ?
C63 K7 C174 136.27(11) 3 . ?
C33 K7 C174 100.65(10) 3 . ?
C53 K7 C174 142.48(11) 3 . ?
C43 K7 C174 122.64(11) 3 . ?
C84 K7 C174 105.22(10) . . ?
N24 K8 N34 80.87(11) . . ?
N24 K8 N13 92.59(10) . 3 ?
N34 K8 N13 117.50(11) . 3 ?
N24 K8 C103 128.18(11) . 3 ?
N34 K8 C103 150.71(11) . 3 ?
N13 K8 C103 63.96(10) 3 3 ?
N24 K8 C113 123.20(12) . 3 ?
N34 K8 C113 144.59(12) . 3 ?
N13 K8 C113 89.21(10) 3 3 ?
C103 K8 C113 26.57(10) 3 3 ?
N24 K8 C264 100.32(11) . . ?
N34 K8 C264 25.82(12) . . ?
N13 K8 C264 99.73(12) 3 . ?
C103 K8 C264 127.61(12) 3 . ?
C113 K8 C264 135.20(12) 3 . ?
N24 K8 C123 141.79(12) . 3 ?
N34 K8 C123 118.92(12) . 3 ?
N13 K8 C123 103.94(10) 3 3 ?
C103 K8 C123 42.06(10) 3 3 ?
C113 K8 C123 26.34(12) 3 3 ?
C264 K8 C123 110.21(13) . 3 ?
N24 K8 N23 149.77(10) . 3 ?
N34 K8 N23 125.71(11) . 3 ?
N13 K8 N23 63.70(9) 3 3 ?
C103 K8 N23 25.68(10) 3 3 ?
C113 K8 N23 43.99(10) 3 3 ?
C264 K8 N23 101.94(11) . 3 ?
C123 K8 N23 42.87(10) 3 3 ?
N24 K8 C173 165.78(11) . 3 ?
N34 K8 C173 111.39(11) . 3 ?
N13 K8 C173 88.01(10) 3 3 ?
C103 K8 C173 40.55(10) 3 3 ?
C113 K8 C173 42.59(12) 3 3 ?
C264 K8 C173 93.57(12) . 3 ?
C123 K8 C173 25.84(12) 3 3 ?
N23 K8 C173 24.84(9) 3 3 ?
N24 K8 C174 24.69(10) . . ?
N34 K8 C174 101.79(11) . . ?
N13 K8 C174 94.39(10) 3 . ?
C103 K8 C174 107.31(11) 3 . ?
C113 K8 C174 98.56(11) 3 . ?
C264 K8 C174 124.00(12) . . ?
C123 K8 C174 118.29(12) 3 . ?
N23 K8 C174 132.43(10) 3 . ?
C173 K8 C174 141.10(11) 3 . ?
N24 K8 C194 61.86(10) . . ?
N34 K8 C194 23.69(11) . . ?
N13 K8 C194 102.18(10) 3 . ?
C103 K8 C194 161.16(11) 3 . ?
C113 K8 C194 167.59(11) 3 . ?
C264 K8 C194 38.51(11) . . ?
C123 K8 C194 142.60(11) 3 . ?
N23 K8 C194 137.94(10) 3 . ?
C173 K8 C194 131.82(11) 3 . ?
C174 K8 C194 85.59(10) . . ?
N24 K8 C104 22.36(9) . . ?
N34 K8 C104 64.11(10) . . ?
N13 K8 C104 113.03(10) 3 . ?
C103 K8 C104 144.64(11) 3 . ?
C113 K8 C104 128.85(11) 3 . ?
C264 K8 C104 87.67(11) . . ?
C123 K8 C104 135.44(11) 3 . ?
N23 K8 C104 170.17(10) 3 . ?
C173 K8 C104 158.43(11) 3 . ?
C174 K8 C104 37.75(10) . . ?
C194 K8 C104 50.87(10) . . ?
C13 P3 C193 110.25(18) . . ?
C13 P3 C103 110.35(18) . . ?
C193 P3 C103 108.70(18) . . ?
C13 P3 C3 110.9(2) . . ?
C193 P3 C3 107.3(2) . . ?
C103 P3 C3 109.4(2) . . ?
C83 N13 C13 103.5(3) . . ?
C83 N13 K5 108.1(3) . . ?
C13 N13 K5 129.4(2) . . ?
C83 N13 K8 124.1(3) . 3_445 ?
C13 N13 K8 109.9(2) . 3_445 ?
K5 N13 K8 83.39(10) . 3_445 ?
C173 N23 C103 103.9(3) . . ?
C173 N23 K5 109.9(3) . . ?
C103 N23 K5 130.1(2) . . ?
C173 N23 K6 91.7(2) . . ?
C103 N23 K6 101.6(2) . . ?
K5 N23 K6 112.77(13) . . ?
C173 N23 K8 79.2(2) . 3_445 ?
C103 N23 K8 72.0(2) . 3_445 ?
K5 N23 K8 79.38(9) . 3_445 ?
K6 N23 K8 166.97(14) . 3_445 ?
C263 N33 C193 103.4(3) . . ?
C263 N33 K6 92.4(2) . . ?
C193 N33 K6 107.3(2) . . ?
P3 C3 H3A 109.5 . . ?
P3 C3 H3B 109.5 . . ?
H3A C3 H3B 109.5 . . ?
P3 C3 H3C 109.5 . . ?
H3A C3 H3C 109.5 . . ?
H3B C3 H3C 109.5 . . ?
N13 C13 C23 113.8(3) . . ?
N13 C13 P3 118.2(3) . . ?
C23 C13 P3 127.1(3) . . ?
C13 C23 C33 104.8(4) . . ?
C13 C23 C93 129.5(4) . . ?
C33 C23 C93 125.6(4) . . ?
C43 C33 C23 134.6(4) . . ?
C43 C33 C83 119.4(4) . . ?
C23 C33 C83 106.0(3) . . ?
C43 C33 K7 84.7(2) . 3_445 ?
C23 C33 K7 113.0(2) . 3_445 ?
C83 C33 K7 72.3(2) . 3_445 ?
C53 C43 C33 120.4(5) . . ?
C53 C43 K7 78.3(3) . 3_445 ?
C33 C43 K7 71.3(2) . 3_445 ?
C53 C43 H43 119.8 . . ?
C33 C43 H43 119.8 . . ?
K7 C43 H43 121.8 3_445 . ?
C43 C53 C63 119.9(4) . . ?
C43 C53 K7 78.7(3) . 3_445 ?
C63 C53 K7 71.0(3) . 3_445 ?
C43 C53 H53 120.0 . . ?
C63 C53 H53 120.0 . . ?
K7 C53 H53 121.4 3_445 . ?
C73 C63 C53 121.3(4) . . ?
C73 C63 K7 72.3(3) . 3_445 ?
C53 C63 K7 84.4(3) . 3_445 ?
C73 C63 H63 119.4 . . ?
C53 C63 H63 119.4 . . ?
K7 C63 H63 114.2 3_445 . ?
C63 C73 C83 119.2(4) . . ?
C63 C73 K7 82.9(3) . 3_445 ?
C83 C73 K7 77.7(3) . 3_445 ?
C63 C73 H73 120.4 . . ?
C83 C73 H73 120.4 . . ?
K7 C73 H73 109.5 3_445 . ?
N13 C83 C73 128.4(4) . . ?
N13 C83 C33 111.9(4) . . ?
C73 C83 C33 119.7(4) . . ?
N13 C83 K7 111.6(3) . 3_445 ?
C73 C83 K7 76.4(3) . 3_445 ?
C33 C83 K7 81.8(2) . 3_445 ?
N13 C83 K5 50.0(2) . . ?
C73 C83 K5 86.6(3) . . ?
C33 C83 K5 142.1(3) . . ?
K7 C83 K5 133.85(14) 3_445 . ?
C23 C93 H93A 109.5 . . ?
C23 C93 H93B 109.5 . . ?
H93A C93 H93B 109.5 . . ?
C23 C93 H93C 109.5 . . ?
H93A C93 H93C 109.5 . . ?
H93B C93 H93C 109.5 . . ?
N23 C103 C113 114.1(3) . . ?
N23 C103 P3 115.3(3) . . ?
C113 C103 P3 130.6(3) . . ?
N23 C103 K8 82.3(2) . 3_445 ?
C113 C103 K8 78.7(2) . 3_445 ?
P3 C103 K8 108.12(16) . 3_445 ?
N23 C103 K6 54.7(2) . . ?
C113 C103 K6 107.0(2) . . ?
P3 C103 K6 100.74(15) . . ?
K8 C103 K6 135.61(13) 3_445 . ?
C103 C113 C123 103.6(4) . . ?
C103 C113 C183 131.4(4) . . ?
C123 C113 C183 125.0(4) . . ?
C103 C113 K8 74.7(2) . 3_445 ?
C123 C113 K8 79.7(2) . 3_445 ?
C183 C113 K8 110.0(3) . 3_445 ?
C133 C123 C173 119.3(4) . . ?
C133 C123 C113 133.9(5) . . ?
C173 C123 C113 106.8(4) . . ?
C133 C123 K8 112.6(3) . 3_445 ?
C173 C123 K8 78.8(2) . 3_445 ?
C113 C123 K8 73.9(2) . 3_445 ?
C143 C133 C123 119.1(5) . . ?
C143 C133 H133 120.4 . . ?
C123 C133 H133 120.4 . . ?
C133 C143 C153 121.0(5) . . ?
C133 C143 H143 119.5 . . ?
C153 C143 H143 119.5 . . ?
C163 C153 C143 121.5(5) . . ?
C163 C153 H153 119.3 . . ?
C143 C153 H153 119.3 . . ?
C153 C163 C173 118.7(5) . . ?
C153 C163 H163 120.6 . . ?
C173 C163 H163 120.6 . . ?
N23 C173 C163 128.1(4) . . ?
N23 C173 C123 111.6(4) . . ?
C163 C173 C123 120.3(4) . . ?
N23 C173 K6 62.5(2) . . ?
C163 C173 K6 96.3(3) . . ?
C123 C173 K6 110.7(3) . . ?
N23 C173 K8 75.9(2) . 3_445 ?
C163 C173 K8 117.3(3) . 3_445 ?
C123 C173 K8 75.4(2) . 3_445 ?
K6 C173 K8 137.47(14) . 3_445 ?
N23 C173 K5 48.5(2) . . ?
C163 C173 K5 87.3(3) . . ?
C123 C173 K5 142.6(3) . . ?
K6 C173 K5 88.60(11) . . ?
K8 C173 K5 69.14(8) 3_445 . ?
C113 C183 H18G 109.5 . . ?
C113 C183 H18H 109.5 . . ?
H18G C183 H18H 109.5 . . ?
C113 C183 H18I 109.5 . . ?
H18G C183 H18I 109.5 . . ?
H18H C183 H18I 109.5 . . ?
N33 C193 C203 114.5(4) . . ?
N33 C193 P3 114.0(3) . . ?
C203 C193 P3 131.6(3) . . ?
N33 C193 K6 49.9(2) . . ?
C203 C193 K6 111.2(3) . . ?
P3 C193 K6 99.37(16) . . ?
C193 C203 C213 103.7(4) . . ?
C193 C203 C273 131.8(4) . . ?
C213 C203 C273 124.5(4) . . ?
C203 C213 C263 106.9(4) . . ?
C203 C213 C223 133.5(4) . . ?
C263 C213 C223 119.6(4) . . ?
C233 C223 C213 118.3(5) . . ?
C233 C223 H223 120.8 . . ?
C213 C223 H223 120.8 . . ?
C223 C233 C243 121.5(5) . . ?
C223 C233 K7 99.0(3) . . ?
C243 C233 K7 74.2(3) . . ?
C223 C233 H233 119.2 . . ?
C243 C233 H233 119.2 . . ?
K7 C233 H233 96.8 . . ?
C253 C243 C233 121.7(4) . . ?
C253 C243 K7 96.6(3) . . ?
C233 C243 K7 80.2(3) . . ?
C253 C243 H243 119.2 . . ?
C233 C243 H243 119.2 . . ?
K7 C243 H243 93.2 . . ?
C243 C253 C263 117.9(5) . . ?
C243 C253 K6 129.6(3) . . ?
C263 C253 K6 63.7(2) . . ?
C243 C253 H253 121.0 . . ?
C263 C253 H253 121.0 . . ?
K6 C253 H253 79.1 . . ?
N33 C263 C253 127.5(4) . . ?
N33 C263 C213 111.5(4) . . ?
C253 C263 C213 120.9(4) . . ?
N33 C263 K6 61.3(2) . . ?
C253 C263 K6 92.1(3) . . ?
C213 C263 K6 116.4(3) . . ?
C203 C273 H27G 109.5 . . ?
C203 C273 H27H 109.5 . . ?
H27G C273 H27H 109.5 . . ?
C203 C273 H27I 109.5 . . ?
H27G C273 H27I 109.5 . . ?
H27H C273 H27I 109.5 . . ?
C14 P4 C104 109.64(19) . . ?
C14 P4 C194 109.9(2) . . ?
C104 P4 C194 109.14(19) . . ?
C14 P4 C4 110.6(2) . . ?
C104 P4 C4 109.8(2) . . ?
C194 P4 C4 107.7(2) . . ?
C84 N14 C14 103.4(3) . . ?
C84 N14 K7 108.8(3) . . ?
C14 N14 K7 127.0(3) . . ?
C84 N14 K6 118.6(3) . . ?
C14 N14 K6 110.1(3) . . ?
K7 N14 K6 89.90(10) . . ?
C174 N24 C104 103.8(3) . . ?
C174 N24 K8 99.0(2) . . ?
C104 N24 K8 109.5(2) . . ?
C174 N24 K7 108.5(2) . . ?
C104 N24 K7 124.5(2) . . ?
K8 N24 K7 108.48(12) . . ?
C174 N24 K6 77.7(2) . . ?
C104 N24 K6 66.1(2) . . ?
K8 N24 K6 173.27(13) . . ?
K7 N24 K6 78.21(8) . . ?
C264 N34 C194 102.9(4) . . ?
C264 N34 K8 92.7(2) . . ?
C194 N34 K8 102.5(2) . . ?
P4 C4 H4A 109.5 . . ?
P4 C4 H4B 109.5 . . ?
H4A C4 H4B 109.5 . . ?
P4 C4 H4C 109.5 . . ?
H4A C4 H4C 109.5 . . ?
H4B C4 H4C 109.5 . . ?
N14 C14 C24 113.8(4) . . ?
N14 C14 P4 117.5(3) . . ?
C24 C14 P4 127.5(3) . . ?
C14 C24 C34 104.8(4) . . ?
C14 C24 C94 129.6(4) . . ?
C34 C24 C94 125.5(4) . . ?
C24 C34 C44 134.3(4) . . ?
C24 C34 C84 106.4(4) . . ?
C44 C34 C84 119.2(4) . . ?
C24 C34 K5 117.8(3) . . ?
C44 C34 K5 76.5(2) . . ?
C84 C34 K5 77.5(3) . . ?
C54 C44 C34 119.1(4) . . ?
C54 C44 K5 75.7(3) . . ?
C34 C44 K5 77.8(2) . . ?
C54 C44 H44 120.5 . . ?
C34 C44 H44 120.5 . . ?
K5 C44 H44 116.8 . . ?
C44 C54 C64 120.8(4) . . ?
C44 C54 K5 79.3(3) . . ?
C64 C54 K5 76.3(3) . . ?
C44 C54 H54 119.6 . . ?
C64 C54 H54 119.6 . . ?
K5 C54 H54 115.3 . . ?
C74 C64 C54 121.8(4) . . ?
C74 C64 K5 79.3(3) . . ?
C54 C64 K5 77.8(3) . . ?
C74 C64 H64 119.1 . . ?
C54 C64 H64 119.1 . . ?
K5 C64 H64 114.1 . . ?
C64 C74 C84 118.4(4) . . ?
C64 C74 K5 75.5(3) . . ?
C84 C74 K5 79.0(3) . . ?
C64 C74 H74 120.8 . . ?
C84 C74 H74 120.8 . . ?
K5 C74 H74 115.6 . . ?
N14 C84 C74 127.8(4) . . ?
N14 C84 C34 111.5(4) . . ?
C74 C84 C34 120.6(4) . . ?
N14 C84 K5 119.5(3) . . ?
C74 C84 K5 75.7(3) . . ?
C34 C84 K5 76.8(2) . . ?
N14 C84 K7 49.2(2) . . ?
C74 C84 K7 87.5(3) . . ?
C34 C84 K7 138.8(3) . . ?
K5 C84 K7 143.24(15) . . ?
C24 C94 H94A 109.5 . . ?
C24 C94 H94B 109.5 . . ?
H94A C94 H94B 109.5 . . ?
C24 C94 H94C 109.5 . . ?
H94A C94 H94C 109.5 . . ?
H94B C94 H94C 109.5 . . ?
N24 C104 C114 114.1(4) . . ?
N24 C104 P4 114.6(3) . . ?
C114 C104 P4 131.2(3) . . ?
N24 C104 K6 90.1(2) . . ?
C114 C104 K6 70.6(2) . . ?
P4 C104 K6 105.50(16) . . ?
N24 C104 K8 48.18(19) . . ?
C114 C104 K8 117.2(3) . . ?
P4 C104 K8 98.02(16) . . ?
K6 C104 K8 138.04(13) . . ?
C104 C114 C124 104.0(3) . . ?
C104 C114 C184 130.9(4) . . ?
C124 C114 C184 125.0(4) . . ?
C104 C114 K6 83.2(2) . . ?
C124 C114 K6 83.0(2) . . ?
C184 C114 K6 101.8(3) . . ?
C134 C124 C114 134.3(4) . . ?
C134 C124 C174 119.1(4) . . ?
C114 C124 C174 106.6(4) . . ?
C134 C124 K6 107.3(3) . . ?
C114 C124 K6 70.5(2) . . ?
C174 C124 K6 88.5(2) . . ?
C144 C134 C124 118.9(4) . . ?
C144 C134 H134 120.6 . . ?
C124 C134 H134 120.6 . . ?
C134 C144 C154 121.5(4) . . ?
C134 C144 H144 119.2 . . ?
C154 C144 H144 119.2 . . ?
C164 C154 C144 121.1(4) . . ?
C164 C154 H154 119.5 . . ?
C144 C154 H154 119.5 . . ?
C154 C164 C174 118.8(4) . . ?
C154 C164 H164 120.6 . . ?
C174 C164 H164 120.6 . . ?
N24 C174 C164 128.1(4) . . ?
N24 C174 C124 111.5(4) . . ?
C164 C174 C124 120.4(4) . . ?
N24 C174 K8 56.3(2) . . ?
C164 C174 K8 93.1(3) . . ?
C124 C174 K8 121.5(3) . . ?
N24 C174 K6 79.3(2) . . ?
C164 C174 K6 121.7(3) . . ?
C124 C174 K6 66.8(2) . . ?
K8 C174 K6 135.26(13) . . ?
N24 C174 K7 49.7(2) . . ?
C164 C174 K7 90.4(3) . . ?
C124 C174 K7 135.9(3) . . ?
K8 C174 K7 83.65(9) . . ?
K6 C174 K7 70.15(8) . . ?
C114 C184 H18J 109.5 . . ?
C114 C184 H18K 109.5 . . ?
H18J C184 H18K 109.5 . . ?
C114 C184 H18L 109.5 . . ?
H18J C184 H18L 109.5 . . ?
H18K C184 H18L 109.5 . . ?
N34 C194 C204 115.4(4) . . ?
N34 C194 P4 115.6(3) . . ?
C204 C194 P4 129.0(3) . . ?
N34 C194 K8 53.8(2) . . ?
C204 C194 K8 108.4(3) . . ?
P4 C194 K8 101.61(16) . . ?
C194 C204 C214 103.3(4) . . ?
C194 C204 C274 133.0(4) . . ?
C214 C204 C274 123.6(4) . . ?
C264 C214 C224 120.7(5) . . ?
C264 C214 C204 105.8(4) . . ?
C224 C214 C204 133.5(5) . . ?
C234 C224 C214 117.3(6) . . ?
C234 C224 H224 121.3 . . ?
C214 C224 H224 121.3 . . ?
C244 C234 C224 122.0(6) . . ?
C244 C234 K5 77.0(3) . 3 ?
C224 C234 K5 90.8(3) . 3 ?
C244 C234 H234 119.0 . . ?
C224 C234 H234 119.0 . . ?
K5 C234 H234 102.6 3 . ?
C234 C244 C254 122.0(6) . . ?
C234 C244 K5 78.8(4) . 3 ?
C254 C244 K5 91.6(3) . 3 ?
C234 C244 H244 119.0 . . ?
C254 C244 H244 119.0 . . ?
K5 C244 H244 99.9 3 . ?
C244 C254 C264 118.0(6) . . ?
C244 C254 H254 121.0 . . ?
C264 C254 H254 121.0 . . ?
N34 C264 C214 112.6(4) . . ?
N34 C264 C254 127.5(5) . . ?
C214 C264 C254 119.9(5) . . ?
N34 C264 K8 61.5(2) . . ?
C214 C264 K8 111.4(3) . . ?
C254 C264 K8 97.8(3) . . ?
C204 C274 H27J 109.5 . . ?
C204 C274 H27K 109.5 . . ?
H27J C274 H27K 109.5 . . ?
C204 C274 H27L 109.5 . . ?
H27J C274 H27L 109.5 . . ?
H27K C274 H27L 109.5 . . ?
N15 C15 C25 175.8(10) . . ?
C15 C25 H25A 109.5 . . ?
C15 C25 H25B 109.5 . . ?
H25A C25 H25B 109.5 . . ?
C15 C25 H25C 109.5 . . ?
H25A C25 H25C 109.5 . . ?
H25B C25 H25C 109.5 . . ?

loop_
_geom_bond_atom_site_label_1
_geom_bond_atom_site_label_2
_geom_bond_distance
_geom_bond_site_symmetry_2
_geom_bond_publ_flag
K1 N11 2.797(4) . ?
K1 N21 2.817(4) . ?
K1 C72 3.117(5) . ?
K1 C242 3.137(5) 3 ?
K1 C82 3.139(4) . ?
K1 C232 3.205(5) 3 ?
K1 C62 3.264(5) . ?
K1 C32 3.316(4) . ?
K1 C52 3.473(5) . ?
K1 C81 3.483(4) . ?
K1 C42 3.503(5) . ?
K1 C171 3.510(4) . ?
K2 N21 2.741(4) . ?
K2 N31 2.763(4) . ?
K2 N12 2.907(4) . ?
K2 C102 3.023(4) . ?
K2 C112 3.068(4) . ?
K2 C261 3.132(5) . ?
K2 N22 3.143(4) . ?
K2 C122 3.168(4) . ?
K2 C172 3.204(4) . ?
K2 C171 3.228(4) . ?
K2 C191 3.369(4) . ?
K2 C101 3.474(4) . ?
K3 N22 2.776(4) . ?
K3 N12 2.786(4) . ?
K3 C61 3.122(5) 3_445 ?
K3 C71 3.155(5) 3_445 ?
K3 C241 3.171(6) . ?
K3 C51 3.191(5) 3_445 ?
K3 C81 3.223(4) 3_445 ?
K3 C31 3.244(4) 3_445 ?
K3 C41 3.253(5) 3_445 ?
K3 C231 3.261(6) . ?
K3 C82 3.451(4) . ?
K3 C251 3.493(5) . ?
K4 N32 2.726(3) . ?
K4 N22 2.791(4) . ?
K4 N11 2.865(4) 3_445 ?
K4 C111 3.007(4) 3_445 ?
K4 C262 3.093(4) . ?
K4 C172 3.126(4) . ?
K4 C121 3.158(4) 3_445 ?
K4 C101 3.159(4) 3_445 ?
K4 C102 3.342(4) . ?
K4 C192 3.403(4) . ?
K4 C171 3.417(4) 3_445 ?
K4 N21 3.425(4) 3_445 ?
P1 C11 1.781(4) . ?
P1 C101 1.784(4) . ?
P1 C191 1.785(4) . ?
P1 C1 1.807(4) . ?
N11 C81 1.356(5) . ?
N11 C11 1.394(5) . ?
N21 C171 1.361(5) . ?
N21 C101 1.377(5) . ?
N31 C261 1.372(6) . ?
N31 C191 1.382(5) . ?
C1 H1A 0.9800 . ?
C1 H1B 0.9800 . ?
C1 H1C 0.9800 . ?
C11 C21 1.387(6) . ?
C21 C31 1.429(6) . ?
C21 C91 1.504(6) . ?
C31 C41 1.404(6) . ?
C31 C81 1.436(6) . ?
C41 C51 1.381(7) . ?
C41 H41 0.9500 . ?
C51 C61 1.402(8) . ?
C51 H51 0.9500 . ?
C61 C71 1.388(7) . ?
C61 H61 0.9500 . ?
C71 C81 1.423(6) . ?
C71 H71 0.9500 . ?
C91 H91A 0.9800 . ?
C91 H91B 0.9800 . ?
C91 H91C 0.9800 . ?
C101 C111 1.402(6) . ?
C111 C121 1.427(6) . ?
C111 C181 1.506(6) . ?
C121 C131 1.419(6) . ?
C121 C171 1.429(6) . ?
C131 C141 1.378(8) . ?
C131 H131 0.9500 . ?
C141 C151 1.416(7) . ?
C141 H141 0.9500 . ?
C151 C161 1.363(7) . ?
C151 H151 0.9500 . ?
C161 C171 1.415(6) . ?
C161 H161 0.9500 . ?
C181 H18A 0.9800 . ?
C181 H18B 0.9800 . ?
C181 H18C 0.9800 . ?
C191 C201 1.396(6) . ?
C201 C211 1.415(7) . ?
C201 C271 1.497(7) . ?
C211 C261 1.404(7) . ?
C211 C221 1.427(7) . ?
C221 C231 1.373(9) . ?
C221 H221 0.9500 . ?
C231 C241 1.372(10) . ?
C231 H231 0.9500 . ?
C241 C251 1.393(9) . ?
C241 H241 0.9500 . ?
C251 C261 1.419(6) . ?
C251 H251 0.9500 . ?
C271 H27A 0.9800 . ?
C271 H27B 0.9800 . ?
C271 H27C 0.9800 . ?
P2 C12 1.782(4) . ?
P2 C102 1.785(4) . ?
P2 C192 1.787(4) . ?
P2 C2 1.792(4) . ?
N12 C82 1.359(5) . ?
N12 C12 1.382(5) . ?
N22 C172 1.368(5) . ?
N22 C102 1.391(5) . ?
N32 C262 1.366(6) . ?
N32 C192 1.374(5) . ?
C2 H2A 0.9800 . ?
C2 H2B 0.9800 . ?
C2 H2C 0.9800 . ?
C12 C22 1.393(6) . ?
C22 C32 1.422(6) . ?
C22 C92 1.506(6) . ?
C32 C42 1.421(6) . ?
C32 C82 1.430(6) . ?
C42 C52 1.374(7) . ?
C42 H42 0.9500 . ?
C52 C62 1.406(8) . ?
C52 H52 0.9500 . ?
C62 C72 1.366(7) . ?
C62 H62 0.9500 . ?
C72 C82 1.429(6) . ?
C72 H72 0.9500 . ?
C92 H92A 0.9800 . ?
C92 H92B 0.9800 . ?
C92 H92C 0.9800 . ?
C102 C112 1.407(6) . ?
C112 C122 1.434(6) . ?
C112 C182 1.503(7) . ?
C122 C172 1.415(7) . ?
C122 C132 1.421(6) . ?
C132 C142 1.378(8) . ?
C132 H132 0.9500 . ?
C142 C152 1.406(9) . ?
C142 H142 0.9500 . ?
C152 C162 1.376(7) . ?
C152 H152 0.9500 . ?
C162 C172 1.425(7) . ?
C162 H162 0.9500 . ?
C182 H18D 0.9800 . ?
C182 H18E 0.9800 . ?
C182 H18F 0.9800 . ?
C192 C202 1.398(6) . ?
C202 C212 1.431(6) . ?
C202 C272 1.486(6) . ?
C212 C222 1.407(6) . ?
C212 C262 1.426(6) . ?
C222 C232 1.371(8) . ?
C222 H222 0.9500 . ?
C232 C242 1.409(9) . ?
C232 H232 0.9500 . ?
C242 C252 1.369(7) . ?
C242 H242 0.9500 . ?
C252 C262 1.413(6) . ?
C252 H252 0.9500 . ?
C272 H27D 0.9800 . ?
C272 H27E 0.9800 . ?
C272 H27F 0.9800 . ?
K5 N23 2.783(4) . ?
K5 N13 2.799(4) . ?
K5 C64 3.139(5) . ?
K5 C54 3.158(5) . ?
K5 C74 3.187(5) . ?
K5 C44 3.202(5) . ?
K5 C34 3.219(4) . ?
K5 C84 3.228(5) . ?
K5 C244 3.269(6) 3_445 ?
K5 C234 3.291(6) 3_445 ?
K5 C83 3.474(5) . ?
K5 C173 3.493(4) . ?
K6 N33 2.724(4) . ?
K6 N23 2.794(4) . ?
K6 N14 2.853(4) . ?
K6 C114 2.995(4) . ?
K6 C263 3.104(4) . ?
K6 C173 3.147(4) . ?
K6 C104 3.153(4) . ?
K6 C124 3.154(4) . ?
K6 C103 3.355(4) . ?
K6 C193 3.401(4) . ?
K6 C174 3.429(4) . ?
K6 N24 3.449(4) . ?
K7 N14 2.777(4) . ?
K7 N24 2.809(3) . ?
K7 C73 3.121(5) 3 ?
K7 C243 3.137(5) . ?
K7 C83 3.137(4) 3 ?
K7 C233 3.212(5) . ?
K7 C63 3.251(5) 3 ?
K7 C33 3.260(4) 3 ?
K7 C53 3.421(5) 3 ?
K7 C43 3.426(5) 3 ?
K7 C84 3.472(4) . ?
K7 C174 3.493(4) . ?
K8 N24 2.723(4) . ?
K8 N34 2.759(4) . ?
K8 N13 2.919(4) 3 ?
K8 C103 3.029(4) 3 ?
K8 C113 3.080(4) 3 ?
K8 C264 3.138(4) . ?
K8 C123 3.154(4) 3 ?
K8 N23 3.157(4) 3 ?
K8 C173 3.197(4) 3 ?
K8 C174 3.233(4) . ?
K8 C194 3.338(4) . ?
K8 C104 3.445(4) . ?
P3 C13 1.779(4) . ?
P3 C193 1.779(4) . ?
P3 C103 1.791(4) . ?
P3 C3 1.797(4) . ?
N13 C83 1.366(5) . ?
N13 C13 1.394(5) . ?
N23 C173 1.367(5) . ?
N23 C103 1.380(5) . ?
N33 C263 1.375(5) . ?
N33 C193 1.380(5) . ?
C3 H3A 0.9800 . ?
C3 H3B 0.9800 . ?
C3 H3C 0.9800 . ?
C13 C23 1.399(6) . ?
C23 C33 1.415(6) . ?
C23 C93 1.515(6) . ?
C33 C43 1.402(6) . ?
C33 C83 1.440(6) . ?
C43 C53 1.369(7) . ?
C43 H43 0.9500 . ?
C53 C63 1.430(8) . ?
C53 H53 0.9500 . ?
C63 C73 1.374(7) . ?
C63 H63 0.9500 . ?
C73 C83 1.405(6) . ?
C73 H73 0.9500 . ?
C93 H93A 0.9800 . ?
C93 H93B 0.9800 . ?
C93 H93C 0.9800 . ?
C103 C113 1.405(5) . ?
C113 C123 1.422(6) . ?
C113 C183 1.498(7) . ?
C123 C133 1.415(6) . ?
C123 C173 1.421(7) . ?
C133 C143 1.377(9) . ?
C133 H133 0.9500 . ?
C143 C153 1.411(9) . ?
C143 H143 0.9500 . ?
C153 C163 1.363(7) . ?
C153 H153 0.9500 . ?
C163 C173 1.418(7) . ?
C163 H163 0.9500 . ?
C183 H18G 0.9800 . ?
C183 H18H 0.9800 . ?
C183 H18I 0.9800 . ?
C193 C203 1.400(6) . ?
C203 C213 1.419(6) . ?
C203 C273 1.504(6) . ?
C213 C263 1.420(6) . ?
C213 C223 1.425(6) . ?
C223 C233 1.384(8) . ?
C223 H223 0.9500 . ?
C233 C243 1.405(8) . ?
C233 H233 0.9500 . ?
C243 C253 1.380(7) . ?
C243 H243 0.9500 . ?
C253 C263 1.419(6) . ?
C253 H253 0.9500 . ?
C273 H27G 0.9800 . ?
C273 H27H 0.9800 . ?
C273 H27I 0.9800 . ?
P4 C14 1.775(4) . ?
P4 C104 1.784(4) . ?
P4 C194 1.794(4) . ?
P4 C4 1.796(4) . ?
N14 C84 1.375(6) . ?
N14 C14 1.390(5) . ?
N24 C174 1.367(5) . ?
N24 C104 1.390(5) . ?
N34 C264 1.368(6) . ?
N34 C194 1.373(6) . ?
C4 H4A 0.9800 . ?
C4 H4B 0.9800 . ?
C4 H4C 0.9800 . ?
C14 C24 1.397(6) . ?
C24 C34 1.408(6) . ?
C24 C94 1.512(6) . ?
C34 C44 1.428(6) . ?
C34 C84 1.431(6) . ?
C44 C54 1.376(7) . ?
C44 H44 0.9500 . ?
C54 C64 1.412(8) . ?
C54 H54 0.9500 . ?
C64 C74 1.382(7) . ?
C64 H64 0.9500 . ?
C74 C84 1.404(6) . ?
C74 H74 0.9500 . ?
C94 H94A 0.9800 . ?
C94 H94B 0.9800 . ?
C94 H94C 0.9800 . ?
C104 C114 1.401(6) . ?
C114 C124 1.421(6) . ?
C114 C184 1.502(6) . ?
C124 C134 1.413(6) . ?
C124 C174 1.433(6) . ?
C134 C144 1.373(7) . ?
C134 H134 0.9500 . ?
C144 C154 1.411(7) . ?
C144 H144 0.9500 . ?
C154 C164 1.368(6) . ?
C154 H154 0.9500 . ?
C164 C174 1.409(6) . ?
C164 H164 0.9500 . ?
C184 H18J 0.9800 . ?
C184 H18K 0.9800 . ?
C184 H18L 0.9800 . ?
C194 C204 1.388(6) . ?
C204 C214 1.439(7) . ?
C204 C274 1.497(7) . ?
C214 C264 1.413(7) . ?
C214 C224 1.416(7) . ?
C224 C234 1.388(10) . ?
C224 H224 0.9500 . ?
C234 C244 1.378(11) . ?
C234 H234 0.9500 . ?
C244 C254 1.380(9) . ?
C244 H244 0.9500 . ?
C254 C264 1.420(7) . ?
C254 H254 0.9500 . ?
C274 H27J 0.9800 . ?
C274 H27K 0.9800 . ?
C274 H27L 0.9800 . ?
N15 C15 1.184(12) . ?
C15 C25 1.408(13) . ?
C25 H25A 0.9800 . ?
C25 H25B 0.9800 . ?
C25 H25C 0.9800 . ?

loop_
_geom_torsion_atom_site_label_1
_geom_torsion_atom_site_label_2
_geom_torsion_atom_site_label_3
_geom_torsion_atom_site_label_4
_geom_torsion
_geom_torsion_site_symmetry_1
_geom_torsion_site_symmetry_2
_geom_torsion_site_symmetry_3
_geom_torsion_site_symmetry_4
_geom_torsion_publ_flag
C81 N11 C11 C21 -1.2(5) . . . . ?
K1 N11 C11 C21 -127.5(3) . . . . ?
K4 N11 C11 C21 127.9(3) 3 . . . ?
C81 N11 C11 P1 167.3(3) . . . . ?
K1 N11 C11 P1 41.0(4) . . . . ?
K4 N11 C11 P1 -63.6(3) 3 . . . ?
C101 P1 C11 C21 -166.1(4) . . . . ?
C191 P1 C11 C21 75.0(4) . . . . ?
C1 P1 C11 C21 -43.7(5) . . . . ?
C101 P1 C11 N11 27.0(4) . . . . ?
C191 P1 C11 N11 -91.8(3) . . . . ?
C1 P1 C11 N11 149.4(3) . . . . ?
N11 C11 C21 C31 1.7(5) . . . . ?
P1 C11 C21 C31 -165.5(3) . . . . ?
N11 C11 C21 C91 178.6(5) . . . . ?
P1 C11 C21 C91 11.5(7) . . . . ?
C11 C21 C31 C41 174.3(5) . . . . ?
C91 C21 C31 C41 -2.8(8) . . . . ?
C11 C21 C31 C81 -1.5(5) . . . . ?
C91 C21 C31 C81 -178.6(4) . . . . ?
C11 C21 C31 K3 -84.2(4) . . . 3 ?
C91 C21 C31 K3 98.7(5) . . . 3 ?
C21 C31 C41 C51 -177.0(5) . . . . ?
C81 C31 C41 C51 -1.8(6) . . . . ?
K3 C31 C41 C51 64.6(4) 3 . . . ?
C21 C31 C41 K3 118.4(5) . . . 3 ?
C81 C31 C41 K3 -66.4(4) . . . 3 ?
C31 C41 C51 C61 -0.7(7) . . . . ?
K3 C41 C51 C61 64.9(4) 3 . . . ?
C31 C41 C51 K3 -65.7(4) . . . 3 ?
C41 C51 C61 C71 1.9(7) . . . . ?
K3 C51 C61 C71 69.7(4) 3 . . . ?
C41 C51 C61 K3 -67.9(4) . . . 3 ?
C51 C61 C71 C81 -0.4(7) . . . . ?
K3 C61 C71 C81 70.1(4) 3 . . . ?
C51 C61 C71 K3 -70.5(4) . . . 3 ?
C11 N11 C81 C71 -178.6(5) . . . . ?
K1 N11 C81 C71 -41.8(5) . . . . ?
K4 N11 C81 C71 58.2(5) 3 . . . ?
C11 N11 C81 C31 0.2(5) . . . . ?
K1 N11 C81 C31 136.9(3) . . . . ?
K4 N11 C81 C31 -123.1(3) 3 . . . ?
C11 N11 C81 K3 88.6(3) . . . 3 ?
K1 N11 C81 K3 -134.61(19) . . . 3 ?
K4 N11 C81 K3 -34.6(4) 3 . . 3 ?
C11 N11 C81 K1 -136.8(4) . . . . ?
K4 N11 C81 K1 100.0(3) 3 . . . ?
C61 C71 C81 N11 176.6(4) . . . . ?
K3 C71 C81 N11 -115.5(4) 3 . . . ?
C61 C71 C81 C31 -2.1(7) . . . . ?
K3 C71 C81 C31 65.8(4) 3 . . . ?
C61 C71 C81 K3 -67.9(4) . . . 3 ?
C61 C71 C81 K1 146.1(4) . . . . ?
K3 C71 C81 K1 -145.98(12) 3 . . . ?
C41 C31 C81 N11 -175.7(4) . . . . ?
C21 C31 C81 N11 0.8(5) . . . . ?
K3 C31 C81 N11 117.2(3) 3 . . . ?
C41 C31 C81 C71 3.2(6) . . . . ?
C21 C31 C81 C71 179.7(4) . . . . ?
K3 C31 C81 C71 -63.9(4) 3 . . . ?
C41 C31 C81 K3 67.1(4) . . . 3 ?
C21 C31 C81 K3 -116.4(3) . . . 3 ?
C41 C31 C81 K1 -122.7(4) . . . . ?
C21 C31 C81 K1 53.7(5) . . . . ?
K3 C31 C81 K1 170.1(4) 3 . . . ?
C171 N21 C101 C111 1.5(5) . . . . ?
K2 N21 C101 C111 106.3(3) . . . . ?
K1 N21 C101 C111 -125.0(3) . . . . ?
K4 N21 C101 C111 -68.6(3) 3 . . . ?
C171 N21 C101 P1 177.1(3) . . . . ?
K2 N21 C101 P1 -78.1(3) . . . . ?
K1 N21 C101 P1 50.6(4) . . . . ?
K4 N21 C101 P1 107.0(2) 3 . . . ?
C171 N21 C101 K4 70.2(3) . . . 3 ?
K2 N21 C101 K4 174.92(14) . . . 3 ?
K1 N21 C101 K4 -56.3(3) . . . 3 ?
C171 N21 C101 K2 -104.8(3) . . . . ?
K1 N21 C101 K2 128.7(3) . . . . ?
K4 N21 C101 K2 -174.92(14) 3 . . . ?
C11 P1 C101 N21 -78.8(3) . . . . ?
C191 P1 C101 N21 40.4(3) . . . . ?
C1 P1 C101 N21 158.4(3) . . . . ?
C11 P1 C101 C111 95.9(4) . . . . ?
C191 P1 C101 C111 -144.9(4) . . . . ?
C1 P1 C101 C111 -27.0(4) . . . . ?
C11 P1 C101 K4 17.8(2) . . . 3 ?
C191 P1 C101 K4 136.97(17) . . . 3 ?
C1 P1 C101 K4 -105.1(2) . . . 3 ?
C11 P1 C101 K2 -125.78(16) . . . . ?
C191 P1 C101 K2 -6.56(19) . . . . ?
C1 P1 C101 K2 111.37(19) . . . . ?
N21 C101 C111 C121 -0.2(5) . . . . ?
P1 C101 C111 C121 -175.0(3) . . . . ?
K4 C101 C111 C121 -80.5(3) 3 . . . ?
K2 C101 C111 C121 52.7(4) . . . . ?
N21 C101 C111 C181 -179.0(4) . . . . ?
P1 C101 C111 C181 6.2(7) . . . . ?
K4 C101 C111 C181 100.7(5) 3 . . . ?
K2 C101 C111 C181 -126.1(4) . . . . ?
N21 C101 C111 K4 80.2(3) . . . 3 ?
P1 C101 C111 K4 -94.5(3) . . . 3 ?
K2 C101 C111 K4 133.14(18) . . . 3 ?
C101 C111 C121 C131 177.0(4) . . . . ?
C181 C111 C121 C131 -4.1(7) . . . . ?
K4 C111 C121 C131 96.2(5) 3 . . . ?
C101 C111 C121 C171 -1.1(4) . . . . ?
C181 C111 C121 C171 177.8(4) . . . . ?
K4 C111 C121 C171 -81.9(3) 3 . . . ?
C101 C111 C121 K4 80.8(3) . . . 3 ?
C181 C111 C121 K4 -100.3(4) . . . 3 ?
C111 C121 C131 C141 179.4(4) . . . . ?
C171 C121 C131 C141 -2.7(6) . . . . ?
K4 C121 C131 C141 -100.4(4) 3 . . . ?
C121 C131 C141 C151 -1.8(7) . . . . ?
C131 C141 C151 C161 4.3(7) . . . . ?
C141 C151 C161 C171 -2.0(7) . . . . ?
C101 N21 C171 C161 176.4(4) . . . . ?
K2 N21 C171 C161 62.5(5) . . . . ?
K1 N21 C171 C161 -48.3(5) . . . . ?
K4 N21 C171 C161 -121.2(4) 3 . . . ?
C101 N21 C171 C121 -2.2(4) . . . . ?
K2 N21 C171 C121 -116.1(3) . . . . ?
K1 N21 C171 C121 133.1(3) . . . . ?
K4 N21 C171 C121 60.2(3) 3 . . . ?
C101 N21 C171 K2 113.9(3) . . . . ?
K1 N21 C171 K2 -110.8(2) . . . . ?
K4 N21 C171 K2 176.28(13) 3 . . . ?
C101 N21 C171 K4 -62.4(3) . . . 3 ?
K2 N21 C171 K4 -176.28(13) . . . 3 ?
K1 N21 C171 K4 72.94(15) . . . 3 ?
C101 N21 C171 K1 -135.3(4) . . . . ?
K2 N21 C171 K1 110.8(2) . . . . ?
K4 N21 C171 K1 -72.94(15) 3 . . . ?
C151 C161 C171 N21 179.0(4) . . . . ?
C151 C161 C171 C121 -2.6(6) . . . . ?
C151 C161 C171 K2 -132.8(4) . . . . ?
C151 C161 C171 K4 78.1(5) . . . 3 ?
C151 C161 C171 K1 144.5(4) . . . . ?
C131 C121 C171 N21 -176.3(4) . . . . ?
C111 C121 C171 N21 2.1(5) . . . . ?
K4 C121 C171 N21 -67.2(3) 3 . . . ?
C131 C121 C171 C161 5.0(6) . . . . ?
C111 C121 C171 C161 -176.6(4) . . . . ?
K4 C121 C171 C161 114.1(4) 3 . . . ?
C131 C121 C171 K2 119.7(4) . . . . ?
C111 C121 C171 K2 -61.9(4) . . . . ?
K4 C121 C171 K2 -131.1(2) 3 . . . ?
C131 C121 C171 K4 -109.2(4) . . . 3 ?
C111 C121 C171 K4 69.3(3) . . . 3 ?
C131 C121 C171 K1 -123.5(4) . . . . ?
C111 C121 C171 K1 55.0(5) . . . . ?
K4 C121 C171 K1 -14.3(4) 3 . . . ?
C261 N31 C191 C201 0.5(5) . . . . ?
K2 N31 C191 C201 96.1(3) . . . . ?
C261 N31 C191 P1 178.3(3) . . . . ?
K2 N31 C191 P1 -86.1(3) . . . . ?
C261 N31 C191 K2 -95.7(3) . . . . ?
C11 P1 C191 N31 -178.8(3) . . . . ?
C101 P1 C191 N31 61.3(3) . . . . ?
C1 P1 C191 N31 -58.1(3) . . . . ?
C11 P1 C191 C201 -1.4(4) . . . . ?
C101 P1 C191 C201 -121.3(4) . . . . ?
C1 P1 C191 C201 119.3(4) . . . . ?
C11 P1 C191 K2 126.74(16) . . . . ?
C101 P1 C191 K2 6.8(2) . . . . ?
C1 P1 C191 K2 -112.57(19) . . . . ?
N31 C191 C201 C211 0.3(5) . . . . ?
P1 C191 C201 C211 -177.1(3) . . . . ?
K2 C191 C201 C211 57.3(4) . . . . ?
N31 C191 C201 C271 178.8(4) . . . . ?
P1 C191 C201 C271 1.4(7) . . . . ?
K2 C191 C201 C271 -124.2(5) . . . . ?
C191 C201 C211 C261 -0.9(5) . . . . ?
C271 C201 C211 C261 -179.6(4) . . . . ?
C191 C201 C211 C221 177.8(5) . . . . ?
C271 C201 C211 C221 -0.9(8) . . . . ?
C261 C211 C221 C231 -0.8(7) . . . . ?
C201 C211 C221 C231 -179.5(5) . . . . ?
C211 C221 C231 C241 0.1(8) . . . . ?
C211 C221 C231 K3 -73.8(5) . . . . ?
C221 C231 C241 C251 0.8(9) . . . . ?
K3 C231 C241 C251 86.1(5) . . . . ?
C221 C231 C241 K3 -85.2(5) . . . . ?
C231 C241 C251 C261 -1.0(8) . . . . ?
K3 C241 C251 C261 79.7(4) . . . . ?
C231 C241 C251 K3 -80.6(6) . . . . ?
C191 N31 C261 C211 -1.1(5) . . . . ?
K2 N31 C261 C211 -105.7(3) . . . . ?
C191 N31 C261 C251 -179.3(4) . . . . ?
K2 N31 C261 C251 76.2(5) . . . . ?
C191 N31 C261 K2 104.6(3) . . . . ?
C201 C211 C261 N31 1.4(5) . . . . ?
C221 C211 C261 N31 -177.6(4) . . . . ?
C201 C211 C261 C251 179.6(4) . . . . ?
C221 C211 C261 C251 0.6(6) . . . . ?
C201 C211 C261 K2 -66.1(4) . . . . ?
C221 C211 C261 K2 114.9(4) . . . . ?
C241 C251 C261 N31 178.2(4) . . . . ?
K3 C251 C261 N31 -118.5(4) . . . . ?
C241 C251 C261 C211 0.2(7) . . . . ?
K3 C251 C261 C211 63.5(4) . . . . ?
C241 C251 C261 K2 -122.3(4) . . . . ?
K3 C251 C261 K2 -58.94(18) . . . . ?
C82 N12 C12 C22 0.7(5) . . . . ?
K3 N12 C12 C22 127.8(3) . . . . ?
K2 N12 C12 C22 -134.0(3) . . . . ?
C82 N12 C12 P2 -168.7(3) . . . . ?
K3 N12 C12 P2 -41.6(4) . . . . ?
K2 N12 C12 P2 56.6(3) . . . . ?
C102 P2 C12 N12 -23.6(4) . . . . ?
C192 P2 C12 N12 95.7(3) . . . . ?
C2 P2 C12 N12 -145.1(3) . . . . ?
C102 P2 C12 C22 168.5(4) . . . . ?
C192 P2 C12 C22 -72.3(4) . . . . ?
C2 P2 C12 C22 46.9(4) . . . . ?
N12 C12 C22 C32 -1.5(5) . . . . ?
P2 C12 C22 C32 166.9(3) . . . . ?
N12 C12 C22 C92 -178.0(4) . . . . ?
P2 C12 C22 C92 -9.6(7) . . . . ?
C12 C22 C32 C42 -175.7(5) . . . . ?
C92 C22 C32 C42 1.0(8) . . . . ?
C12 C22 C32 C82 1.6(4) . . . . ?
C92 C22 C32 C82 178.4(4) . . . . ?
C12 C22 C32 K1 76.8(3) . . . . ?
C92 C22 C32 K1 -106.4(4) . . . . ?
C22 C32 C42 C52 178.7(5) . . . . ?
C82 C32 C42 C52 1.7(6) . . . . ?
K1 C32 C42 C52 -62.8(4) . . . . ?
C22 C32 C42 K1 -118.5(5) . . . . ?
C82 C32 C42 K1 64.4(3) . . . . ?
C32 C42 C52 C62 0.6(7) . . . . ?
K1 C42 C52 C62 -58.7(4) . . . . ?
C32 C42 C52 K1 59.3(4) . . . . ?
C42 C52 C62 C72 -2.0(7) . . . . ?
K1 C52 C62 C72 -65.7(4) . . . . ?
C42 C52 C62 K1 63.7(4) . . . . ?
C52 C62 C72 C82 1.0(7) . . . . ?
K1 C62 C72 C82 -72.4(4) . . . . ?
C52 C62 C72 K1 73.4(4) . . . . ?
C12 N12 C82 C72 179.4(4) . . . . ?
K3 N12 C82 C72 40.2(5) . . . . ?
K2 N12 C82 C72 -54.3(6) . . . . ?
C12 N12 C82 C32 0.4(4) . . . . ?
K3 N12 C82 C32 -138.8(3) . . . . ?
K2 N12 C82 C32 126.7(3) . . . . ?
C12 N12 C82 K1 -91.8(3) . . . . ?
K3 N12 C82 K1 128.96(16) . . . . ?
K2 N12 C82 K1 34.4(3) . . . . ?
C12 N12 C82 K3 139.2(3) . . . . ?
K2 N12 C82 K3 -94.5(3) . . . . ?
C62 C72 C82 N12 -177.7(4) . . . . ?
K1 C72 C82 N12 106.4(4) . . . . ?
C62 C72 C82 C32 1.3(6) . . . . ?
K1 C72 C82 C32 -74.6(4) . . . . ?
C62 C72 C82 K1 75.9(4) . . . . ?
C62 C72 C82 K3 -147.9(4) . . . . ?
K1 C72 C82 K3 136.24(11) . . . . ?
C42 C32 C82 N12 176.5(4) . . . . ?
C22 C32 C82 N12 -1.3(5) . . . . ?
K1 C32 C82 N12 -110.8(3) . . . . ?
C42 C32 C82 C72 -2.6(6) . . . . ?
C22 C32 C82 C72 179.6(4) . . . . ?
K1 C32 C82 C72 70.1(4) . . . . ?
C42 C32 C82 K1 -72.7(4) . . . . ?
C22 C32 C82 K1 109.5(3) . . . . ?
C42 C32 C82 K3 123.5(4) . . . . ?
C22 C32 C82 K3 -54.3(5) . . . . ?
K1 C32 C82 K3 -163.8(4) . . . . ?
C172 N22 C102 C112 -0.9(5) . . . . ?
K3 N22 C102 C112 132.9(3) . . . . ?
K4 N22 C102 C112 -94.5(3) . . . . ?
K2 N22 C102 C112 73.6(3) . . . . ?
C172 N22 C102 P2 179.9(3) . . . . ?
K3 N22 C102 P2 -46.3(4) . . . . ?
K4 N22 C102 P2 86.3(3) . . . . ?
K2 N22 C102 P2 -105.6(2) . . . . ?
C172 N22 C102 K2 -74.5(3) . . . . ?
K3 N22 C102 K2 59.4(3) . . . . ?
K4 N22 C102 K2 -168.09(12) . . . . ?
C172 N22 C102 K4 93.6(3) . . . . ?
K3 N22 C102 K4 -132.5(3) . . . . ?
K2 N22 C102 K4 168.09(12) . . . . ?
C12 P2 C102 N22 69.6(3) . . . . ?
C192 P2 C102 N22 -50.9(3) . . . . ?
C2 P2 C102 N22 -167.7(3) . . . . ?
C12 P2 C102 C112 -109.4(4) . . . . ?
C192 P2 C102 C112 130.0(4) . . . . ?
C2 P2 C102 C112 13.2(4) . . . . ?
C12 P2 C102 K2 -19.7(2) . . . . ?
C192 P2 C102 K2 -140.24(17) . . . . ?
C2 P2 C102 K2 102.96(19) . . . . ?
C12 P2 C102 K4 126.32(16) . . . . ?
C192 P2 C102 K4 5.8(2) . . . . ?
C2 P2 C102 K4 -111.01(18) . . . . ?
N22 C102 C112 C122 0.4(5) . . . . ?
P2 C102 C112 C122 179.5(3) . . . . ?
K2 C102 C112 C122 76.1(3) . . . . ?
K4 C102 C112 C122 -58.3(3) . . . . ?
N22 C102 C112 C182 -179.8(4) . . . . ?
P2 C102 C112 C182 -0.7(7) . . . . ?
K2 C102 C112 C182 -104.1(5) . . . . ?
K4 C102 C112 C182 121.5(4) . . . . ?
N22 C102 C112 K2 -75.7(3) . . . . ?
P2 C102 C112 K2 103.4(3) . . . . ?
K4 C102 C112 K2 -134.36(17) . . . . ?
C102 C112 C122 C172 0.3(4) . . . . ?
C182 C112 C122 C172 -179.5(4) . . . . ?
K2 C112 C122 C172 72.1(3) . . . . ?
C102 C112 C122 C132 -177.9(5) . . . . ?
C182 C112 C122 C132 2.3(8) . . . . ?
K2 C112 C122 C132 -106.1(5) . . . . ?
C102 C112 C122 K2 -71.7(3) . . . . ?
C182 C112 C122 K2 108.4(4) . . . . ?
C172 C122 C132 C142 1.9(7) . . . . ?
C112 C122 C132 C142 179.8(5) . . . . ?
K2 C122 C132 C142 91.8(5) . . . . ?
C122 C132 C142 C152 0.0(8) . . . . ?
C132 C142 C152 C162 -0.4(8) . . . . ?
C142 C152 C162 C172 -1.0(7) . . . . ?
C102 N22 C172 C122 1.1(5) . . . . ?
K3 N22 C172 C122 -142.3(3) . . . . ?
K4 N22 C172 C122 102.4(3) . . . . ?
K2 N22 C172 C122 -67.5(3) . . . . ?
C102 N22 C172 C162 -177.9(4) . . . . ?
K3 N22 C172 C162 38.7(5) . . . . ?
K4 N22 C172 C162 -76.6(4) . . . . ?
K2 N22 C172 C162 113.4(4) . . . . ?
C102 N22 C172 K4 -101.3(3) . . . . ?
K3 N22 C172 K4 115.3(2) . . . . ?
K2 N22 C172 K4 -169.93(12) . . . . ?
C102 N22 C172 K2 68.7(2) . . . . ?
K3 N22 C172 K2 -74.73(16) . . . . ?
K4 N22 C172 K2 169.93(12) . . . . ?
C102 N22 C172 K3 143.4(4) . . . . ?
K4 N22 C172 K3 -115.3(2) . . . . ?
K2 N22 C172 K3 74.73(16) . . . . ?
C132 C122 C172 N22 177.5(4) . . . . ?
C112 C122 C172 N22 -0.9(5) . . . . ?
K2 C122 C172 N22 67.1(3) . . . . ?
C132 C122 C172 C162 -3.4(6) . . . . ?
C112 C122 C172 C162 178.2(4) . . . . ?
K2 C122 C172 C162 -113.8(4) . . . . ?
C132 C122 C172 K4 -114.1(4) . . . . ?
C112 C122 C172 K4 67.4(3) . . . . ?
K2 C122 C172 K4 135.46(17) . . . . ?
C132 C122 C172 K2 110.4(4) . . . . ?
C112 C122 C172 K2 -68.0(3) . . . . ?
C132 C122 C172 K3 129.8(4) . . . . ?
C112 C122 C172 K3 -48.7(6) . . . . ?
K2 C122 C172 K3 19.4(4) . . . . ?
C152 C162 C172 N22 -178.1(4) . . . . ?
C152 C162 C172 C122 2.9(6) . . . . ?
C152 C162 C172 K4 121.0(4) . . . . ?
C152 C162 C172 K2 -86.5(5) . . . . ?
C152 C162 C172 K3 -150.7(4) . . . . ?
C262 N32 C192 C202 -0.4(5) . . . . ?
K4 N32 C192 C202 -97.1(3) . . . . ?
C262 N32 C192 P2 178.6(3) . . . . ?
K4 N32 C192 P2 81.8(3) . . . . ?
C262 N32 C192 K4 96.7(3) . . . . ?
C12 P2 C192 N32 -176.5(3) . . . . ?
C102 P2 C192 N32 -55.6(3) . . . . ?
C2 P2 C192 N32 62.2(3) . . . . ?
C12 P2 C192 C202 2.3(5) . . . . ?
C102 P2 C192 C202 123.1(4) . . . . ?
C2 P2 C192 C202 -119.1(4) . . . . ?
C12 P2 C192 K4 -126.46(16) . . . . ?
C102 P2 C192 K4 -5.63(19) . . . . ?
C2 P2 C192 K4 112.20(17) . . . . ?
N32 C192 C202 C212 -0.1(5) . . . . ?
P2 C192 C202 C212 -178.8(3) . . . . ?
K4 C192 C202 C212 -54.3(4) . . . . ?
N32 C192 C202 C272 178.7(5) . . . . ?
P2 C192 C202 C272 0.0(8) . . . . ?
K4 C192 C202 C272 124.5(5) . . . . ?
C192 C202 C212 C222 178.2(5) . . . . ?
C272 C202 C212 C222 -0.7(8) . . . . ?
C192 C202 C212 C262 0.5(5) . . . . ?
C272 C202 C212 C262 -178.4(4) . . . . ?
C262 C212 C222 C232 0.4(7) . . . . ?
C202 C212 C222 C232 -177.0(5) . . . . ?
C212 C222 C232 C242 0.2(8) . . . . ?
C212 C222 C232 K1 77.4(5) . . . 3_445 ?
C222 C232 C242 C252 -0.5(8) . . . . ?
K1 C232 C242 C252 -91.5(5) 3_445 . . . ?
C222 C232 C242 K1 91.0(5) . . . 3_445 ?
C232 C242 C252 C262 0.2(7) . . . . ?
K1 C242 C252 C262 -82.0(4) 3_445 . . . ?
C232 C242 C252 K4 78.1(6) . . . . ?
K1 C242 C252 K4 -4.1(4) 3_445 . . . ?
C192 N32 C262 C252 -177.1(4) . . . . ?
K4 N32 C262 C252 -68.5(4) . . . . ?
C192 N32 C262 C212 0.7(4) . . . . ?
K4 N32 C262 C212 109.3(3) . . . . ?
C192 N32 C262 K4 -108.7(3) . . . . ?
C242 C252 C262 N32 178.2(4) . . . . ?
K4 C252 C262 N32 55.1(4) . . . . ?
C242 C252 C262 C212 0.5(6) . . . . ?
K4 C252 C262 C212 -122.6(4) . . . . ?
C242 C252 C262 K4 123.1(4) . . . . ?
C222 C212 C262 N32 -178.8(4) . . . . ?
C202 C212 C262 N32 -0.8(5) . . . . ?
C222 C212 C262 C252 -0.8(6) . . . . ?
C202 C212 C262 C252 177.3(4) . . . . ?
C222 C212 C262 K4 -110.7(4) . . . . ?
C202 C212 C262 K4 67.4(4) . . . . ?
C83 N13 C13 C23 -1.6(4) . . . . ?
K5 N13 C13 C23 -129.2(3) . . . . ?
K8 N13 C13 C23 132.8(3) 3_445 . . . ?
C83 N13 C13 P3 168.4(3) . . . . ?
K5 N13 C13 P3 40.8(4) . . . . ?
K8 N13 C13 P3 -57.2(3) 3_445 . . . ?
C193 P3 C13 N13 -95.8(3) . . . . ?
C103 P3 C13 N13 24.3(4) . . . . ?
C3 P3 C13 N13 145.6(3) . . . . ?
C193 P3 C13 C23 72.6(4) . . . . ?
C103 P3 C13 C23 -167.3(4) . . . . ?
C3 P3 C13 C23 -46.0(4) . . . . ?
N13 C13 C23 C33 1.9(5) . . . . ?
P3 C13 C23 C33 -167.0(3) . . . . ?
N13 C13 C23 C93 177.7(4) . . . . ?
P3 C13 C23 C93 8.9(7) . . . . ?
C13 C23 C33 C43 175.4(5) . . . . ?
C93 C23 C33 C43 -0.6(7) . . . . ?
C13 C23 C33 C83 -1.3(4) . . . . ?
C93 C23 C33 C83 -177.4(4) . . . . ?
C13 C23 C33 K7 -78.5(3) . . . 3_445 ?
C93 C23 C33 K7 105.4(4) . . . 3_445 ?
C23 C33 C43 C53 -179.2(5) . . . . ?
C83 C33 C43 C53 -2.8(6) . . . . ?
K7 C33 C43 C53 63.4(4) 3_445 . . . ?
C23 C33 C43 K7 117.3(5) . . . 3_445 ?
C83 C33 C43 K7 -66.2(3) . . . 3_445 ?
C33 C43 C53 C63 0.2(7) . . . . ?
K7 C43 C53 C63 60.1(4) 3_445 . . . ?
C33 C43 C53 K7 -59.9(4) . . . 3_445 ?
C43 C53 C63 C73 1.3(8) . . . . ?
K7 C53 C63 C73 65.4(4) 3_445 . . . ?
C43 C53 C63 K7 -64.1(5) . . . 3_445 ?
C53 C63 C73 C83 -0.2(7) . . . . ?
K7 C63 C73 C83 71.6(4) 3_445 . . . ?
C53 C63 C73 K7 -71.7(5) . . . 3_445 ?
C13 N13 C83 C73 179.7(4) . . . . ?
K5 N13 C83 C73 -40.4(5) . . . . ?
K8 N13 C83 C73 53.9(6) 3_445 . . . ?
C13 N13 C83 C33 0.6(4) . . . . ?
K5 N13 C83 C33 140.6(3) . . . . ?
K8 N13 C83 C33 -125.2(3) 3_445 . . . ?
C13 N13 C83 K7 90.3(3) . . . 3_445 ?
K5 N13 C83 K7 -129.82(17) . . . 3_445 ?
K8 N13 C83 K7 -35.6(4) 3_445 . . 3_445 ?
C13 N13 C83 K5 -139.9(3) . . . . ?
K8 N13 C83 K5 94.3(3) 3_445 . . . ?
C63 C73 C83 N13 178.6(4) . . . . ?
K7 C73 C83 N13 -106.9(4) 3_445 . . . ?
C63 C73 C83 C33 -2.4(7) . . . . ?
K7 C73 C83 C33 72.1(4) 3_445 . . . ?
C63 C73 C83 K7 -74.5(4) . . . 3_445 ?
C63 C73 C83 K5 148.8(4) . . . . ?
K7 C73 C83 K5 -136.74(11) 3_445 . . . ?
C43 C33 C83 N13 -176.9(4) . . . . ?
C23 C33 C83 N13 0.5(5) . . . . ?
K7 C33 C83 N13 110.0(3) 3_445 . . . ?
C43 C33 C83 C73 3.9(6) . . . . ?
C23 C33 C83 C73 -178.7(4) . . . . ?
K7 C33 C83 C73 -69.1(4) 3_445 . . . ?
C43 C33 C83 K7 73.0(4) . . . 3_445 ?
C23 C33 C83 K7 -109.6(3) . . . 3_445 ?
C43 C33 C83 K5 -124.6(4) . . . . ?
C23 C33 C83 K5 52.8(5) . . . . ?
K7 C33 C83 K5 162.3(4) 3_445 . . . ?
C173 N23 C103 C113 -0.4(5) . . . . ?
K5 N23 C103 C113 -132.1(3) . . . . ?
K6 N23 C103 C113 94.3(3) . . . . ?
K8 N23 C103 C113 -74.0(3) 3_445 . . . ?
C173 N23 C103 P3 -180.0(3) . . . . ?
K5 N23 C103 P3 48.3(4) . . . . ?
K6 N23 C103 P3 -85.2(2) . . . . ?
K8 N23 C103 P3 106.5(2) 3_445 . . . ?
C173 N23 C103 K8 73.6(3) . . . 3_445 ?
K5 N23 C103 K8 -58.2(3) . . . 3_445 ?
K6 N23 C103 K8 168.29(12) . . . 3_445 ?
C173 N23 C103 K6 -94.7(3) . . . . ?
K5 N23 C103 K6 133.5(3) . . . . ?
K8 N23 C103 K6 -168.29(12) 3_445 . . . ?
C13 P3 C103 N23 -70.7(3) . . . . ?
C193 P3 C103 N23 50.3(3) . . . . ?
C3 P3 C103 N23 167.1(3) . . . . ?
C13 P3 C103 C113 109.8(4) . . . . ?
C193 P3 C103 C113 -129.2(4) . . . . ?
C3 P3 C103 C113 -12.4(4) . . . . ?
C13 P3 C103 K8 19.3(2) . . . 3_445 ?
C193 P3 C103 K8 140.29(17) . . . 3_445 ?
C3 P3 C103 K8 -102.9(2) . . . 3_445 ?
C13 P3 C103 K6 -126.56(16) . . . . ?
C193 P3 C103 K6 -5.55(19) . . . . ?
C3 P3 C103 K6 111.25(18) . . . . ?
N23 C103 C113 C123 1.1(5) . . . . ?
P3 C103 C113 C123 -179.4(3) . . . . ?
K8 C103 C113 C123 -75.2(3) 3_445 . . . ?
K6 C103 C113 C123 59.3(3) . . . . ?
N23 C103 C113 C183 179.6(4) . . . . ?
P3 C103 C113 C183 -0.9(7) . . . . ?
K8 C103 C113 C183 103.4(5) 3_445 . . . ?
K6 C103 C113 C183 -122.1(4) . . . . ?
N23 C103 C113 K8 76.2(3) . . . 3_445 ?
P3 C103 C113 K8 -104.3(3) . . . 3_445 ?
K6 C103 C113 K8 134.51(16) . . . 3_445 ?
C103 C113 C123 C133 177.5(5) . . . . ?
C183 C113 C123 C133 -1.2(8) . . . . ?
K8 C113 C123 C133 106.1(5) 3_445 . . . ?
C103 C113 C123 C173 -1.3(4) . . . . ?
C183 C113 C123 C173 -179.9(4) . . . . ?
K8 C113 C123 C173 -72.6(3) 3_445 . . . ?
C103 C113 C123 K8 71.4(3) . . . 3_445 ?
C183 C113 C123 K8 -107.3(4) . . . 3_445 ?
C173 C123 C133 C143 -2.4(7) . . . . ?
C113 C123 C133 C143 179.0(5) . . . . ?
K8 C123 C133 C143 -91.9(5) 3_445 . . . ?
C123 C133 C143 C153 0.1(8) . . . . ?
C133 C143 C153 C163 1.0(9) . . . . ?
C143 C153 C163 C173 0.2(8) . . . . ?
C103 N23 C173 C163 178.0(4) . . . . ?
K5 N23 C173 C163 -39.4(5) . . . . ?
K6 N23 C173 C163 75.6(4) . . . . ?
K8 N23 C173 C163 -113.8(4) 3_445 . . . ?
C103 N23 C173 C123 -0.5(4) . . . . ?
K5 N23 C173 C123 142.2(3) . . . . ?
K6 N23 C173 C123 -102.8(3) . . . . ?
K8 N23 C173 C123 67.7(3) 3_445 . . . ?
C103 N23 C173 K6 102.4(3) . . . . ?
K5 N23 C173 K6 -115.0(2) . . . . ?
K8 N23 C173 K6 170.56(12) 3_445 . . . ?
C103 N23 C173 K8 -68.2(2) . . . 3_445 ?
K5 N23 C173 K8 74.44(16) . . . 3_445 ?
K6 N23 C173 K8 -170.56(12) . . . 3_445 ?
C103 N23 C173 K5 -142.6(4) . . . . ?
K6 N23 C173 K5 115.0(2) . . . . ?
K8 N23 C173 K5 -74.44(16) 3_445 . . . ?
C153 C163 C173 N23 179.2(4) . . . . ?
C153 C163 C173 C123 -2.5(7) . . . . ?
C153 C163 C173 K6 -121.0(4) . . . . ?
C153 C163 C173 K8 85.9(5) . . . 3_445 ?
C153 C163 C173 K5 150.7(4) . . . . ?
C133 C123 C173 N23 -177.8(4) . . . . ?
C113 C123 C173 N23 1.2(5) . . . . ?
K8 C123 C173 N23 -68.1(3) 3_445 . . . ?
C133 C123 C173 C163 3.6(6) . . . . ?
C113 C123 C173 C163 -177.4(4) . . . . ?
K8 C123 C173 C163 113.4(4) 3_445 . . . ?
C133 C123 C173 K6 114.6(4) . . . . ?
C113 C123 C173 K6 -66.5(4) . . . . ?
K8 C123 C173 K6 -135.69(17) 3_445 . . . ?
C133 C123 C173 K8 -109.7(4) . . . 3_445 ?
C113 C123 C173 K8 69.2(3) . . . 3_445 ?
C133 C123 C173 K5 -128.7(4) . . . . ?
C113 C123 C173 K5 50.3(6) . . . . ?
K8 C123 C173 K5 -18.9(4) 3_445 . . . ?
C263 N33 C193 C203 0.9(5) . . . . ?
K6 N33 C193 C203 97.8(4) . . . . ?
C263 N33 C193 P3 -178.8(3) . . . . ?
K6 N33 C193 P3 -81.9(3) . . . . ?
C263 N33 C193 K6 -96.9(3) . . . . ?
C13 P3 C193 N33 176.6(3) . . . . ?
C103 P3 C193 N33 55.5(3) . . . . ?
C3 P3 C193 N33 -62.6(3) . . . . ?
C13 P3 C193 C203 -3.0(5) . . . . ?
C103 P3 C193 C203 -124.1(4) . . . . ?
C3 P3 C193 C203 117.8(4) . . . . ?
C13 P3 C193 K6 126.52(16) . . . . ?
C103 P3 C193 K6 5.45(19) . . . . ?
C3 P3 C193 K6 -112.69(18) . . . . ?
N33 C193 C203 C213 -0.7(5) . . . . ?
P3 C193 C203 C213 178.9(3) . . . . ?
K6 C193 C203 C213 53.7(4) . . . . ?
N33 C193 C203 C273 -179.0(5) . . . . ?
P3 C193 C203 C273 0.6(8) . . . . ?
K6 C193 C203 C273 -124.6(5) . . . . ?
C193 C203 C213 C263 0.2(5) . . . . ?
C273 C203 C213 C263 178.6(4) . . . . ?
C193 C203 C213 C223 -178.0(5) . . . . ?
C273 C203 C213 C223 0.5(8) . . . . ?
C203 C213 C223 C233 176.9(5) . . . . ?
C263 C213 C223 C233 -1.0(7) . . . . ?
C213 C223 C233 C243 0.1(7) . . . . ?
C213 C223 C233 K7 -76.8(4) . . . . ?
C223 C233 C243 C253 0.8(7) . . . . ?
K7 C233 C243 C253 91.8(4) . . . . ?
C223 C233 C243 K7 -91.0(4) . . . . ?
C233 C243 C253 C263 -0.8(7) . . . . ?
K7 C243 C253 C263 81.8(4) . . . . ?
C233 C243 C253 K6 -78.5(6) . . . . ?
K7 C243 C253 K6 4.1(4) . . . . ?
C193 N33 C263 C253 176.9(4) . . . . ?
K6 N33 C263 C253 68.4(4) . . . . ?
C193 N33 C263 C213 -0.8(4) . . . . ?
K6 N33 C263 C213 -109.2(3) . . . . ?
C193 N33 C263 K6 108.5(3) . . . . ?
C243 C253 C263 N33 -177.6(4) . . . . ?
K6 C253 C263 N33 -54.7(4) . . . . ?
C243 C253 C263 C213 -0.1(6) . . . . ?
K6 C253 C263 C213 122.8(4) . . . . ?
C243 C253 C263 K6 -122.9(4) . . . . ?
C203 C213 C263 N33 0.4(5) . . . . ?
C223 C213 C263 N33 178.8(4) . . . . ?
C203 C213 C263 C253 -177.4(4) . . . . ?
C223 C213 C263 C253 1.0(6) . . . . ?
C203 C213 C263 K6 -67.2(4) . . . . ?
C223 C213 C263 K6 111.2(4) . . . . ?
C84 N14 C14 C24 0.4(5) . . . . ?
K7 N14 C14 C24 126.7(3) . . . . ?
K6 N14 C14 C24 -127.4(3) . . . . ?
C84 N14 C14 P4 -168.4(3) . . . . ?
K7 N14 C14 P4 -42.0(4) . . . . ?
K6 N14 C14 P4 63.9(3) . . . . ?
C104 P4 C14 N14 -26.2(4) . . . . ?
C194 P4 C14 N14 93.7(3) . . . . ?
C4 P4 C14 N14 -147.5(3) . . . . ?
C104 P4 C14 C24 166.7(4) . . . . ?
C194 P4 C14 C24 -73.3(4) . . . . ?
C4 P4 C14 C24 45.5(4) . . . . ?
N14 C14 C24 C34 -1.1(5) . . . . ?
P4 C14 C24 C34 166.3(3) . . . . ?
N14 C14 C24 C94 -177.0(4) . . . . ?
P4 C14 C24 C94 -9.6(7) . . . . ?
C14 C24 C34 C44 -176.0(5) . . . . ?
C94 C24 C34 C44 0.1(8) . . . . ?
C14 C24 C34 C84 1.4(5) . . . . ?
C94 C24 C34 C84 177.5(4) . . . . ?
C14 C24 C34 K5 85.7(4) . . . . ?
C94 C24 C34 K5 -98.2(5) . . . . ?
C24 C34 C44 C54 178.4(5) . . . . ?
C84 C34 C44 C54 1.2(6) . . . . ?
K5 C34 C44 C54 -65.9(4) . . . . ?
C24 C34 C44 K5 -115.8(5) . . . . ?
C84 C34 C44 K5 67.1(4) . . . . ?
C34 C44 C54 C64 0.2(7) . . . . ?
K5 C44 C54 C64 -66.9(4) . . . . ?
C34 C44 C54 K5 67.0(4) . . . . ?
C44 C54 C64 C74 -0.6(8) . . . . ?
K5 C54 C64 C74 -69.1(5) . . . . ?
C44 C54 C64 K5 68.4(4) . . . . ?
C54 C64 C74 C84 -0.3(7) . . . . ?
K5 C64 C74 C84 -68.6(4) . . . . ?
C54 C64 C74 K5 68.3(5) . . . . ?
C14 N14 C84 C74 179.2(5) . . . . ?
K7 N14 C84 C74 42.0(5) . . . . ?
K6 N14 C84 C74 -58.6(6) . . . . ?
C14 N14 C84 C34 0.6(5) . . . . ?
K7 N14 C84 C34 -136.6(3) . . . . ?
K6 N14 C84 C34 122.8(3) . . . . ?
C14 N14 C84 K5 -86.1(3) . . . . ?
K7 N14 C84 K5 136.66(18) . . . . ?
K6 N14 C84 K5 36.1(4) . . . . ?
C14 N14 C84 K7 137.2(4) . . . . ?
K6 N14 C84 K7 -100.6(2) . . . . ?
C64 C74 C84 N14 -176.8(4) . . . . ?
K5 C74 C84 N14 116.5(5) . . . . ?
C64 C74 C84 C34 1.7(7) . . . . ?
K5 C74 C84 C34 -64.9(4) . . . . ?
C64 C74 C84 K5 66.7(4) . . . . ?
C64 C74 C84 K7 -146.3(4) . . . . ?
K5 C74 C84 K7 147.00(12) . . . . ?
C24 C34 C84 N14 -1.3(5) . . . . ?
C44 C34 C84 N14 176.6(4) . . . . ?
K5 C34 C84 N14 -116.9(3) . . . . ?
C24 C34 C84 C74 180.0(4) . . . . ?
C44 C34 C84 C74 -2.2(6) . . . . ?
K5 C34 C84 C74 64.4(4) . . . . ?
C24 C34 C84 K5 115.6(3) . . . . ?
C44 C34 C84 K5 -66.5(4) . . . . ?
C24 C34 C84 K7 -53.3(5) . . . . ?
C44 C34 C84 K7 124.6(4) . . . . ?
K5 C34 C84 K7 -168.9(4) . . . . ?
C174 N24 C104 C114 -0.9(4) . . . . ?
K8 N24 C104 C114 -105.8(3) . . . . ?
K7 N24 C104 C114 123.6(3) . . . . ?
K6 N24 C104 C114 68.7(3) . . . . ?
C174 N24 C104 P4 -176.8(3) . . . . ?
K8 N24 C104 P4 78.3(3) . . . . ?
K7 N24 C104 P4 -52.3(4) . . . . ?
K6 N24 C104 P4 -107.2(2) . . . . ?
C174 N24 C104 K6 -69.6(3) . . . . ?
K8 N24 C104 K6 -174.57(13) . . . . ?
K7 N24 C104 K6 54.8(3) . . . . ?
C174 N24 C104 K8 105.0(3) . . . . ?
K7 N24 C104 K8 -130.6(3) . . . . ?
K6 N24 C104 K8 174.57(13) . . . . ?
C14 P4 C104 N24 78.5(3) . . . . ?
C194 P4 C104 N24 -41.9(3) . . . . ?
C4 P4 C104 N24 -159.7(3) . . . . ?
C14 P4 C104 C114 -96.5(4) . . . . ?
C194 P4 C104 C114 143.1(4) . . . . ?
C4 P4 C104 C114 25.2(5) . . . . ?
C14 P4 C104 K6 -18.9(2) . . . . ?
C194 P4 C104 K6 -139.37(17) . . . . ?
C4 P4 C104 K6 102.8(2) . . . . ?
C14 P4 C104 K8 125.98(16) . . . . ?
C194 P4 C104 K8 5.6(2) . . . . ?
C4 P4 C104 K8 -112.28(19) . . . . ?
N24 C104 C114 C124 -0.1(5) . . . . ?
P4 C104 C114 C124 174.9(3) . . . . ?
K6 C104 C114 C124 81.0(3) . . . . ?
K8 C104 C114 C124 -53.9(4) . . . . ?
N24 C104 C114 C184 179.1(4) . . . . ?
P4 C104 C114 C184 -5.9(7) . . . . ?
K6 C104 C114 C184 -99.8(5) . . . . ?
K8 C104 C114 C184 125.4(4) . . . . ?
N24 C104 C114 K6 -81.1(3) . . . . ?
P4 C104 C114 K6 93.9(3) . . . . ?
K8 C104 C114 K6 -134.87(18) . . . . ?
C104 C114 C124 C134 -176.6(5) . . . . ?
C184 C114 C124 C134 4.1(8) . . . . ?
K6 C114 C124 C134 -95.4(5) . . . . ?
C104 C114 C124 C174 1.1(4) . . . . ?
C184 C114 C124 C174 -178.2(4) . . . . ?
K6 C114 C124 C174 82.2(3) . . . . ?
C104 C114 C124 K6 -81.2(3) . . . . ?
C184 C114 C124 K6 99.5(4) . . . . ?
C114 C124 C134 C144 -179.3(5) . . . . ?
C174 C124 C134 C144 3.2(6) . . . . ?
K6 C124 C134 C144 101.3(4) . . . . ?
C124 C134 C144 C154 0.7(7) . . . . ?
C134 C144 C154 C164 -2.9(7) . . . . ?
C144 C154 C164 C174 0.8(6) . . . . ?
C104 N24 C174 C164 -176.7(4) . . . . ?
K8 N24 C174 C164 -63.9(4) . . . . ?
K7 N24 C174 C164 49.1(5) . . . . ?
K6 N24 C174 C164 122.1(4) . . . . ?
C104 N24 C174 C124 1.6(4) . . . . ?
K8 N24 C174 C124 114.3(3) . . . . ?
K7 N24 C174 C124 -132.7(3) . . . . ?
K6 N24 C174 C124 -59.7(3) . . . . ?
C104 N24 C174 K8 -112.7(3) . . . . ?
K7 N24 C174 K8 113.0(2) . . . . ?
K6 N24 C174 K8 -174.01(12) . . . . ?
C104 N24 C174 K6 61.3(2) . . . . ?
K8 N24 C174 K6 174.01(12) . . . . ?
K7 N24 C174 K6 -72.95(14) . . . . ?
C104 N24 C174 K7 134.2(3) . . . . ?
K8 N24 C174 K7 -113.0(2) . . . . ?
K6 N24 C174 K7 72.95(14) . . . . ?
C154 C164 C174 N24 -178.7(4) . . . . ?
C154 C164 C174 C124 3.2(6) . . . . ?
C154 C164 C174 K8 132.8(4) . . . . ?
C154 C164 C174 K6 -76.8(5) . . . . ?
C154 C164 C174 K7 -143.5(4) . . . . ?
C134 C124 C174 N24 176.4(4) . . . . ?
C114 C124 C174 N24 -1.7(5) . . . . ?
K6 C124 C174 N24 67.4(3) . . . . ?
C134 C124 C174 C164 -5.2(6) . . . . ?
C114 C124 C174 C164 176.7(4) . . . . ?
K6 C124 C174 C164 -114.3(4) . . . . ?
C134 C124 C174 K8 -120.9(4) . . . . ?
C114 C124 C174 K8 61.0(4) . . . . ?
K6 C124 C174 K8 130.1(2) . . . . ?
C134 C124 C174 K6 109.0(4) . . . . ?
C114 C124 C174 K6 -69.1(3) . . . . ?
C134 C124 C174 K7 122.7(4) . . . . ?
C114 C124 C174 K7 -55.4(5) . . . . ?
K6 C124 C174 K7 13.7(4) . . . . ?
C264 N34 C194 C204 0.9(5) . . . . ?
K8 N34 C194 C204 -94.9(4) . . . . ?
C264 N34 C194 P4 -178.4(3) . . . . ?
K8 N34 C194 P4 85.8(3) . . . . ?
C264 N34 C194 K8 95.8(3) . . . . ?
C14 P4 C194 N34 178.7(3) . . . . ?
C104 P4 C194 N34 -61.1(3) . . . . ?
C4 P4 C194 N34 58.1(4) . . . . ?
C14 P4 C194 C204 -0.5(5) . . . . ?
C104 P4 C194 C204 119.7(4) . . . . ?
C4 P4 C194 C204 -121.1(4) . . . . ?
C14 P4 C194 K8 -126.06(16) . . . . ?
C104 P4 C194 K8 -5.8(2) . . . . ?
C4 P4 C194 K8 113.4(2) . . . . ?
N34 C194 C204 C214 -0.9(5) . . . . ?
P4 C194 C204 C214 178.3(3) . . . . ?
K8 C194 C204 C214 -58.8(4) . . . . ?
N34 C194 C204 C274 -179.2(4) . . . . ?
P4 C194 C204 C274 0.0(7) . . . . ?
K8 C194 C204 C274 122.9(5) . . . . ?
C194 C204 C214 C264 0.5(5) . . . . ?
C274 C204 C214 C264 179.0(4) . . . . ?
C194 C204 C214 C224 -178.1(5) . . . . ?
C274 C204 C214 C224 0.4(8) . . . . ?
C264 C214 C224 C234 -0.4(7) . . . . ?
C204 C214 C224 C234 178.0(5) . . . . ?
C214 C224 C234 C244 2.0(8) . . . . ?
C214 C224 C234 K5 77.1(4) . . . 3 ?
C224 C234 C244 C254 -2.1(9) . . . . ?
K5 C234 C244 C254 -84.8(5) 3 . . . ?
C224 C234 C244 K5 82.7(5) . . . 3 ?
C234 C244 C254 C264 0.5(8) . . . . ?
K5 C244 C254 C264 -77.3(4) 3 . . . ?
C194 N34 C264 C214 -0.5(5) . . . . ?
K8 N34 C264 C214 103.0(3) . . . . ?
C194 N34 C264 C254 179.4(4) . . . . ?
K8 N34 C264 C254 -77.1(5) . . . . ?
C194 N34 C264 K8 -103.5(3) . . . . ?
C224 C214 C264 N34 178.8(4) . . . . ?
C204 C214 C264 N34 0.0(5) . . . . ?
C224 C214 C264 C254 -1.1(7) . . . . ?
C204 C214 C264 C254 -179.9(4) . . . . ?
C224 C214 C264 K8 -114.3(4) . . . . ?
C204 C214 C264 K8 66.9(4) . . . . ?
C244 C254 C264 N34 -178.8(4) . . . . ?
C244 C254 C264 C214 1.1(7) . . . . ?
C244 C254 C264 K8 121.4(4) . . . . ?
